data_4130125
loop_
_publ_author_name
'Zhang, Huacheng'
'Lee, Juhoon'
'Lammer, Aaron D.'
'Chi, Xiaodong'
'Brewster, James T.'
'Lynch, Vincent M.'
'Li, Hao'
'Zhang, Zhan'
'Sessler, Jonathan L.'

_publ_section_title
;
 Self-Assembled Pyridine-Dipyrrolate Cages.
;
_journal_issue 13
_journal_name_full 'Journal of the American Chemical Society'
_journal_page_first 4573
_journal_page_last 4579
_journal_paper_doi 10.1021/jacs.6b00564
_journal_volume 138
_journal_year 2016
_chemical_formula_moiety
;         
  8 C23 H25 N3 O4 -2, 8 Zn 2+, 2 C2 H8 N 1+, 2 O H 1-, 
 7 C3 H7 N O
;
_chemical_formula_sum 'C209 H267 N33 O41 Zn8'
_chemical_formula_weight 4420.50
_space_group_crystal_system triclinic
_space_group_IT_number 2
_space_group_name_Hall '-P 1'
_space_group_name_H-M_alt 'P -1'
_atom_sites_solution_hydrogens mixed
_audit_creation_method SHELXL-2013
_cell_angle_alpha 105.094(4)
_cell_angle_beta 103.903(4)
_cell_angle_gamma 91.781(5)
_cell_formula_units_Z 1
_cell_length_a 15.916(5)
_cell_length_b 18.830(6)
_cell_length_c 19.364(6)
_cell_measurement_reflns_used 20870
_cell_measurement_temperature 100(2)
_cell_measurement_theta_max 73.8
_cell_measurement_theta_min 3.56
_cell_volume 5412(3)
_computing_cell_refinement 'CrysAlisPro V 1.171.37.31, Agilent Technologies'
_computing_data_collection 'CrysAlisPro V 1.171.37.31, Agilent Technologies'
_computing_data_reduction 'CrysAlisPro V 1.171.37.31, Agilent Technologies'
_computing_molecular_graphics 'XP SHELXTL/PC, Siemens Analytical'
_computing_publication_material 'XL SHELXTL/PC, Siemens Analytical'
_computing_structure_refinement 'Shelxl-2013, Sheldrick, G. M.'
_computing_structure_solution
;

SUPERFLIP.  Palatinus, L. and Chapuis, G., J. Appl. Cryst. 40, 786-790.
;
_diffrn_ambient_temperature 100(2)
_diffrn_measured_fraction_theta_full 0.991
_diffrn_measured_fraction_theta_max 0.954
_diffrn_measurement_device_type 'Agilent SuperNova with AtlasS2 CCD'
_diffrn_measurement_method \w-scans
_diffrn_radiation_type CuK\a
_diffrn_radiation_wavelength 1.54184
_diffrn_reflns_av_R_equivalents 0.0199
_diffrn_reflns_av_unetI/netI 0.0281
_diffrn_reflns_Laue_measured_fraction_full 0.991
_diffrn_reflns_Laue_measured_fraction_max 0.954
_diffrn_reflns_limit_h_max 19
_diffrn_reflns_limit_h_min -18
_diffrn_reflns_limit_k_max 23
_diffrn_reflns_limit_k_min -21
_diffrn_reflns_limit_l_max 22
_diffrn_reflns_limit_l_min -23
_diffrn_reflns_number 41174
_diffrn_reflns_point_group_measured_fraction_full 0.991
_diffrn_reflns_point_group_measured_fraction_max 0.954
_diffrn_reflns_theta_full 67.684
_diffrn_reflns_theta_max 74.089
_diffrn_reflns_theta_min 2.875
_diffrn_source 'sealed microfocus tube'
_exptl_absorpt_coefficient_mu 1.616
_exptl_absorpt_correction_T_max 1.00
_exptl_absorpt_correction_T_min 0.921
_exptl_absorpt_correction_type multi-scan
_exptl_absorpt_process_details
;
CrysAlisPro 1.171.38.27t (Agilent, 2015)
Empirical absorption correction using spherical harmonics,
 implemented in SCALE3 ABSPACK scaling algorithm.
;
_exptl_crystal_colour colorless
_exptl_crystal_density_diffrn 1.356
_exptl_crystal_description plate
_exptl_crystal_F_000 2320
_exptl_crystal_size_max 0.16
_exptl_crystal_size_mid 0.08
_exptl_crystal_size_min 0.05
_refine_diff_density_max 0.601
_refine_diff_density_min -0.502
_refine_diff_density_rms 0.053
_refine_ls_extinction_method none
_refine_ls_goodness_of_fit_ref 0.977
_refine_ls_hydrogen_treatment mixed
_refine_ls_matrix_type full
_refine_ls_number_parameters 1444
_refine_ls_number_reflns 21005
_refine_ls_number_restraints 365
_refine_ls_restrained_S_all 1.143
_refine_ls_R_factor_all 0.0428
_refine_ls_R_factor_gt 0.0338
_refine_ls_shift/su_max 0.003
_refine_ls_shift/su_mean 0.000
_refine_ls_structure_factor_coef Fsqd
_refine_ls_weighting_details 'w=1/[\s^2^(Fo^2^)+(0.0398P)^2^+4.7091P] where P=(Fo^2^+2Fc^2^)/3'
_refine_ls_weighting_scheme calc
_refine_ls_wR_factor_gt 0.0831
_refine_ls_wR_factor_ref 0.0880
_reflns_Friedel_coverage 0.000
_reflns_number_gt 18188
_reflns_number_total 21005
_reflns_threshold_expression 'I > 2\s(I)'
_cod_data_source_file ja6b00564_si_005.cif
_cod_data_source_block shelx
_cod_database_code 4130125
_shelx_space_group_comment
;
The symmetry employed for this shelxl refinement is uniquely defined
by the following loop, which should always be used as a source of
symmetry information in preference to the above space-group names.
They are only intended as comments.
;
_shelxl_version_number 2013-4

loop_
_space_group_symop_operation_xyz
'x, y, z'
'-x, -y, -z'

loop_
_atom_site_label
_atom_site_type_symbol
_atom_site_fract_x
_atom_site_fract_y
_atom_site_fract_z
_atom_site_U_iso_or_equiv
_atom_site_adp_type
_atom_site_occupancy
_atom_site_site_symmetry_order
_atom_site_calc_flag
_atom_site_refinement_flags_posn
_atom_site_refinement_flags_adp
_atom_site_refinement_flags_occupancy
_atom_site_disorder_assembly
_atom_site_disorder_group
C1 C 0.44997(13) 0.92026(11) 0.67668(11) 0.0256(4) Uani 1 1 d . . . . .
C2 C 0.46752(13) 0.99111(10) 0.73463(11) 0.0240(4) Uani 1 1 d . . . . .
C3 C 0.41625(13) 1.04834(11) 0.75133(11) 0.0242(4) Uani 1 1 d . . . . .
C4 C 0.46709(13) 1.10304(10) 0.81409(11) 0.0241(4) Uani 1 1 d . . . . .
C5 C 0.54840(13) 1.07730(10) 0.83377(11) 0.0230(4) Uani 1 1 d . . . . .
C6 C 0.62698(13) 1.10669(10) 0.89435(11) 0.0257(4) Uani 1 1 d . . . . .
C7 C 0.64240(15) 1.18079(11) 0.93700(12) 0.0309(5) Uani 1 1 d . . . . .
H7 H 0.6014 1.2150 0.9277 0.037 Uiso 1 1 calc R U . . .
C8 C 0.71841(16) 1.20306(11) 0.99290(12) 0.0366(5) Uani 1 1 d . . . . .
H8 H 0.7302 1.2531 1.0221 0.044 Uiso 1 1 calc R U . . .
C9 C 0.77726(15) 1.15268(11) 1.00635(12) 0.0341(5) Uani 1 1 d . . . . .
H9 H 0.8298 1.1675 1.0445 0.041 Uiso 1 1 calc R U . . .
C10 C 0.75761(13) 1.07926(11) 0.96239(11) 0.0261(4) Uani 1 1 d . . . . .
C11 C 0.81403(13) 1.02093(10) 0.97207(11) 0.0251(4) Uani 1 1 d . . . . .
C12 C 0.88450(13) 1.01429(11) 1.02888(11) 0.0256(4) Uani 1 1 d . . . . .
C13 C 0.91039(13) 0.94216(11) 1.00699(11) 0.0248(4) Uani 1 1 d . . . . .
C14 C 0.85523(13) 0.90687(10) 0.93783(11) 0.0237(4) Uani 1 1 d . . . . .
C15 C 0.84464(13) 0.83076(10) 0.89074(10) 0.0228(4) Uani 1 1 d . . . . .
C16 C 0.32234(14) 1.05001(12) 0.71448(12) 0.0311(4) Uani 1 1 d . . . . .
H16A H 0.3109 1.0243 0.6611 0.037 Uiso 1 1 calc R U . . .
H16B H 0.3098 1.1020 0.7193 0.037 Uiso 1 1 calc R U . . .
C17 C 0.26182(16) 1.01327(17) 0.74805(17) 0.0502(7) Uani 1 1 d . . . . .
H17A H 0.2728 0.9614 0.7422 0.075 Uiso 1 1 calc R U . . .
H17B H 0.2012 1.0159 0.7228 0.075 Uiso 1 1 calc R U . . .
H17C H 0.2724 1.0389 0.8008 0.075 Uiso 1 1 calc R U . . .
C18 C 0.43439(15) 1.17358(11) 0.85126(12) 0.0303(4) Uani 1 1 d . . . . .
H18A H 0.4647 1.1883 0.9046 0.036 Uiso 1 1 calc R U . . .
H18B H 0.3715 1.1640 0.8467 0.036 Uiso 1 1 calc R U . . .
C19 C 0.44802(18) 1.23749(12) 0.81885(14) 0.0424(6) Uani 1 1 d . . . . .
H19A H 0.5104 1.2492 0.8255 0.064 Uiso 1 1 calc R U . . .
H19B H 0.4240 1.2810 0.8443 0.064 Uiso 1 1 calc R U . . .
H19C H 0.4184 1.2233 0.7659 0.064 Uiso 1 1 calc R U . . .
C20 C 0.92101(14) 1.06921(12) 1.10382(11) 0.0304(4) Uani 1 1 d . . . . .
H20A H 0.9325 1.1186 1.0972 0.036 Uiso 1 1 calc R U . . .
H20B H 0.9769 1.0543 1.1285 0.036 Uiso 1 1 calc R U . . .
C21 C 0.85788(17) 1.07353(14) 1.15282(13) 0.0410(6) Uani 1 1 d . . . . .
H21A H 0.8028 1.0889 1.1287 0.061 Uiso 1 1 calc R U . . .
H21B H 0.8831 1.1096 1.2008 0.061 Uiso 1 1 calc R U . . .
H21C H 0.8473 1.0249 1.1603 0.061 Uiso 1 1 calc R U . . .
C22 C 0.98060(14) 0.90797(12) 1.05110(11) 0.0297(4) Uani 1 1 d . . . . .
H22A H 1.0258 0.9474 1.0846 0.036 Uiso 1 1 calc R U . . .
H22B H 1.0083 0.8740 1.0169 0.036 Uiso 1 1 calc R U . . .
C23 C 0.94508(18) 0.86527(15) 1.09694(15) 0.0449(6) Uani 1 1 d . . . . .
H23A H 0.9205 0.8993 1.1328 0.067 Uiso 1 1 calc R U . . .
H23B H 0.9923 0.8425 1.1233 0.067 Uiso 1 1 calc R U . . .
H23C H 0.8997 0.8267 1.0641 0.067 Uiso 1 1 calc R U . . .
C24 C 0.21323(12) 0.76721(10) 0.43342(10) 0.0191(4) Uani 1 1 d . . . . .
C25 C 0.13583(12) 0.79909(10) 0.40153(10) 0.0192(4) Uani 1 1 d . . . . .
C26 C 0.10072(12) 0.86509(10) 0.42684(11) 0.0210(4) Uani 1 1 d . . . . .
C27 C 0.02093(12) 0.86390(10) 0.37451(11) 0.0222(4) Uani 1 1 d . . . . .
C28 C 0.00951(12) 0.79691(10) 0.31899(11) 0.0210(4) Uani 1 1 d . . . . .
C29 C -0.05846(12) 0.76074(10) 0.25150(11) 0.0219(4) Uani 1 1 d . . . . .
C30 C -0.13019(13) 0.79378(11) 0.22088(12) 0.0294(4) Uani 1 1 d . . . . .
H30 H -0.1392 0.8429 0.2441 0.035 Uiso 1 1 calc R U . . .
C31 C -0.18777(14) 0.75297(12) 0.15576(13) 0.0332(5) Uani 1 1 d . . . . .
H31 H -0.2370 0.7742 0.1338 0.040 Uiso 1 1 calc R U . . .
C32 C -0.17377(13) 0.68128(12) 0.12246(12) 0.0307(4) Uani 1 1 d . . . . .
H32 H -0.2123 0.6533 0.0772 0.037 Uiso 1 1 calc R U . . .
C33 C -0.10167(12) 0.65112(10) 0.15693(11) 0.0225(4) Uani 1 1 d . . . . .
C34 C -0.08051(12) 0.57501(10) 0.12983(10) 0.0203(4) Uani 1 1 d . . . . .
C35 C -0.12672(12) 0.51052(10) 0.07829(10) 0.0214(4) Uani 1 1 d . . . . .
C36 C -0.07199(12) 0.45276(10) 0.08143(10) 0.0207(4) Uani 1 1 d . . . . .
C37 C 0.00520(12) 0.48376(10) 0.13458(10) 0.0198(4) Uani 1 1 d . . . . .
C38 C 0.08158(12) 0.45052(10) 0.16626(10) 0.0203(4) Uani 1 1 d . . . . .
C39 C 0.13894(14) 0.92472(10) 0.49761(12) 0.0275(4) Uani 1 1 d . . . . .
H39A H 0.0909 0.9476 0.5166 0.033 Uiso 1 1 calc R U . . .
H39B H 0.1722 0.9018 0.5349 0.033 Uiso 1 1 calc R U . . .
C40 C 0.1978(2) 0.98432(15) 0.48962(15) 0.0547(8) Uani 1 1 d . . . . .
H40A H 0.2475 0.9627 0.4735 0.082 Uiso 1 1 calc R U . . .
H40B H 0.2188 1.0217 0.5374 0.082 Uiso 1 1 calc R U . . .
H40C H 0.1656 1.0074 0.4528 0.082 Uiso 1 1 calc R U . . .
C41 C -0.03735(14) 0.92542(11) 0.37924(12) 0.0294(4) Uani 1 1 d . . . . .
H41A H -0.0307 0.9517 0.4320 0.035 Uiso 1 1 calc R U . . .
H41B H -0.0986 0.9039 0.3579 0.035 Uiso 1 1 calc R U . . .
C42 C -0.01754(16) 0.98084(13) 0.33872(16) 0.0426(6) Uani 1 1 d . . . . .
H42A H 0.0438 1.0007 0.3581 0.064 Uiso 1 1 calc R U . . .
H42B H -0.0545 1.0213 0.3464 0.064 Uiso 1 1 calc R U . . .
H42C H -0.0292 0.9561 0.2857 0.064 Uiso 1 1 calc R U . . .
C43 C -0.21656(13) 0.50244(11) 0.02798(11) 0.0264(4) Uani 1 1 d . . . . .
H43A H -0.2518 0.5382 0.0526 0.032 Uiso 1 1 calc R U . . .
H43B H -0.2444 0.4521 0.0197 0.032 Uiso 1 1 calc R U . . .
C44 C -0.21693(15) 0.51527(13) -0.04705(12) 0.0341(5) Uani 1 1 d . . . . .
H44A H -0.1908 0.5654 -0.0394 0.051 Uiso 1 1 calc R U . . .
H44B H -0.2770 0.5093 -0.0774 0.051 Uiso 1 1 calc R U . . .
H44C H -0.1833 0.4793 -0.0723 0.051 Uiso 1 1 calc R U . . .
C45 C -0.09147(13) 0.37373(11) 0.03474(11) 0.0253(4) Uani 1 1 d . . . . .
H45A H -0.1550 0.3631 0.0125 0.030 Uiso 1 1 calc R U . . .
H45B H -0.0739 0.3406 0.0668 0.030 Uiso 1 1 calc R U . . .
C46 C -0.04421(15) 0.35721(13) -0.02705(12) 0.0350(5) Uani 1 1 d . . . . .
H46A H -0.0619 0.3894 -0.0593 0.053 Uiso 1 1 calc R U . . .
H46B H -0.0593 0.3054 -0.0561 0.053 Uiso 1 1 calc R U . . .
H46C H 0.0188 0.3663 -0.0052 0.053 Uiso 1 1 calc R U . . .
C47 C 0.47357(12) 0.74209(10) 0.45457(11) 0.0219(4) Uani 1 1 d . . . . .
C48 C 0.54838(12) 0.74258(10) 0.42309(11) 0.0224(4) Uani 1 1 d . . . . .
C49 C 0.61838(13) 0.79484(11) 0.43617(11) 0.0245(4) Uani 1 1 d . . . . .
C50 C 0.67201(12) 0.76230(11) 0.38993(11) 0.0239(4) Uani 1 1 d . . . . .
C51 C 0.63285(12) 0.69069(11) 0.35018(11) 0.0236(4) Uani 1 1 d . . . . .
C52 C 0.65486(12) 0.63003(11) 0.29444(11) 0.0243(4) Uani 1 1 d . . . . .
C53 C 0.73785(13) 0.62529(11) 0.28207(12) 0.0273(4) Uani 1 1 d . . . . .
H53 H 0.7839 0.6627 0.3095 0.033 Uiso 1 1 calc R U . . .
C54 C 0.75131(13) 0.56469(12) 0.22880(12) 0.0304(4) Uani 1 1 d . . . . .
H54 H 0.8071 0.5602 0.2193 0.036 Uiso 1 1 calc R U . . .
C55 C 0.68325(13) 0.51074(12) 0.18939(12) 0.0290(4) Uani 1 1 d . . . . .
H55 H 0.6915 0.4691 0.1525 0.035 Uiso 1 1 calc R U . . .
C56 C 0.60229(13) 0.51875(12) 0.20499(11) 0.0274(4) Uani 1 1 d . . . . .
C61 C 0.32455(12) 0.38440(10) 0.18225(10) 0.0192(4) Uani 1 1 d . . . . .
C62 C 0.63039(13) 0.87290(11) 0.48561(12) 0.0290(4) Uani 1 1 d . . . . .
H62A H 0.6924 0.8923 0.4986 0.035 Uiso 1 1 calc R U . . .
H62B H 0.6146 0.8728 0.5320 0.035 Uiso 1 1 calc R U . . .
C63 C 0.57416(16) 0.92387(12) 0.44792(14) 0.0386(5) Uani 1 1 d . . . . .
H63A H 0.5887 0.9232 0.4014 0.058 Uiso 1 1 calc R U . . .
H63B H 0.5854 0.9744 0.4807 0.058 Uiso 1 1 calc R U . . .
H63C H 0.5126 0.9065 0.4377 0.058 Uiso 1 1 calc R U . . .
C64 C 0.75555(13) 0.79922(12) 0.38618(12) 0.0282(4) Uani 1 1 d . . . . .
H64A H 0.7509 0.8530 0.3949 0.034 Uiso 1 1 calc R U . . .
H64B H 0.7639 0.7797 0.3359 0.034 Uiso 1 1 calc R U . . .
C65 C 0.83480(14) 0.78687(15) 0.44287(14) 0.0391(5) Uani 1 1 d . . . . .
H65A H 0.8278 0.8076 0.4929 0.059 Uiso 1 1 calc R U . . .
H65B H 0.8873 0.8114 0.4378 0.059 Uiso 1 1 calc R U . . .
H65C H 0.8401 0.7338 0.4343 0.059 Uiso 1 1 calc R U . . .
C70 C 0.31740(13) 0.66919(10) 0.59119(11) 0.0235(4) Uani 1 1 d . . . . .
C71 C 0.27356(13) 0.64514(10) 0.64100(11) 0.0245(4) Uani 1 1 d . . . . .
C72 C 0.26986(15) 0.67542(11) 0.71364(11) 0.0289(4) Uani 1 1 d . . . . .
C73 C 0.20497(14) 0.63161(11) 0.72724(11) 0.0264(4) Uani 1 1 d . . . . .
C74 C 0.16967(13) 0.57575(11) 0.66164(11) 0.0243(4) Uani 1 1 d . . . . .
C75 C 0.10092(13) 0.51380(11) 0.63787(11) 0.0235(4) Uani 1 1 d . . . . .
C76 C 0.04150(14) 0.50409(11) 0.67857(12) 0.0291(4) Uani 1 1 d . . . . .
H76 H 0.0434 0.5385 0.7247 0.035 Uiso 1 1 calc R U . . .
C77 C -0.01996(14) 0.44319(12) 0.64994(12) 0.0302(4) Uani 1 1 d . . . . .
H77 H -0.0608 0.4356 0.6765 0.036 Uiso 1 1 calc R U . . .
C78 C -0.02212(14) 0.39324(12) 0.58262(12) 0.0287(4) Uani 1 1 d . . . . .
H78 H -0.0642 0.3514 0.5625 0.034 Uiso 1 1 calc R U . . .
C79 C 0.03948(13) 0.40622(11) 0.54515(11) 0.0235(4) Uani 1 1 d . . . . .
C80 C 0.04513(12) 0.35731(11) 0.47378(11) 0.0222(4) Uani 1 1 d . . . . .
C81 C 0.01595(12) 0.28362(11) 0.43432(11) 0.0227(4) Uani 1 1 d . . . . .
C82 C 0.04746(12) 0.26768(11) 0.36978(11) 0.0228(4) Uani 1 1 d . . . . .
C83 C 0.09504(12) 0.33185(11) 0.37189(10) 0.0219(4) Uani 1 1 d . . . . .
C84 C 0.14029(12) 0.35186(10) 0.32152(10) 0.0205(4) Uani 1 1 d . . . . .
C85 C 0.32562(19) 0.74162(13) 0.76830(13) 0.0464(7) Uani 1 1 d D . . . .
H85A H 0.3416 0.7753 0.7408 0.056 Uiso 0.734 1 d R U P A 1
H85B H 0.2908 0.7681 0.8011 0.056 Uiso 0.734 1 d R U P A 1
H85C H 0.3259 0.7358 0.8161 0.056 Uiso 0.266 1 d R U P B 2
H85D H 0.3835 0.7351 0.7629 0.056 Uiso 0.266 1 d R U P B 2
C86 C 0.4028(3) 0.7247(2) 0.8129(2) 0.0611(11) Uani 0.734 1 d D U P C 1
H86A H 0.3877 0.6942 0.8430 0.092 Uiso 0.734 1 calc R U P C 1
H86B H 0.4367 0.7707 0.8454 0.092 Uiso 0.734 1 calc R U P C 1
H86C H 0.4375 0.6976 0.7811 0.092 Uiso 0.734 1 calc R U P C 1
C86A C 0.3165(7) 0.8137(4) 0.7739(6) 0.048(2) Uani 0.266 1 d D U P C 2
H86D H 0.3198 0.8242 0.7276 0.072 Uiso 0.266 1 calc R U P C 2
H86E H 0.3632 0.8441 0.8148 0.072 Uiso 0.266 1 calc R U P C 2
H86F H 0.2600 0.8251 0.7835 0.072 Uiso 0.266 1 calc R U P C 2
C87 C 0.17739(15) 0.64754(12) 0.79854(11) 0.0297(4) Uani 1 1 d . . . . .
H87A H 0.2281 0.6708 0.8405 0.036 Uiso 1 1 calc R U . . .
H87B H 0.1569 0.6005 0.8058 0.036 Uiso 1 1 calc R U . . .
C88 C 0.10463(16) 0.69905(12) 0.79817(12) 0.0352(5) Uani 1 1 d . . . . .
H88A H 0.1247 0.7456 0.7907 0.053 Uiso 1 1 calc R U . . .
H88B H 0.0892 0.7092 0.8456 0.053 Uiso 1 1 calc R U . . .
H88C H 0.0535 0.6753 0.7580 0.053 Uiso 1 1 calc R U . . .
C89 C -0.04232(13) 0.22960(11) 0.45133(12) 0.0260(4) Uani 1 1 d . . . . .
H89A H -0.0347 0.2415 0.5055 0.031 Uiso 1 1 calc R U . . .
H89B H -0.0259 0.1790 0.4342 0.031 Uiso 1 1 calc R U . . .
C90 C -0.13749(14) 0.23277(14) 0.41310(14) 0.0370(5) Uani 1 1 d . . . . .
H90A H -0.1555 0.2814 0.4339 0.055 Uiso 1 1 calc R U . . .
H90B H -0.1739 0.1942 0.4210 0.055 Uiso 1 1 calc R U . . .
H90C H -0.1441 0.2248 0.3599 0.055 Uiso 1 1 calc R U . . .
C91 C 0.03016(14) 0.19563(11) 0.31032(12) 0.0280(4) Uani 1 1 d . . . . .
H91A H 0.0167 0.2062 0.2616 0.034 Uiso 1 1 calc R U . . .
H91B H -0.0221 0.1678 0.3132 0.034 Uiso 1 1 calc R U . . .
C92 C 0.10425(17) 0.14671(13) 0.31401(15) 0.0424(6) Uani 1 1 d . . . . .
H92A H 0.1541 0.1708 0.3044 0.064 Uiso 1 1 calc R U . . .
H92B H 0.0852 0.0990 0.2766 0.064 Uiso 1 1 calc R U . . .
H92C H 0.1213 0.1387 0.3633 0.064 Uiso 1 1 calc R U . . .
C93 C 0.22506(13) 0.64910(11) 0.23571(11) 0.0251(4) Uani 1 1 d . . . . .
H93 H 0.2373 0.6213 0.2708 0.030 Uiso 1 1 calc R U . . .
C94 C 0.27476(16) 0.70269(15) 0.14978(13) 0.0403(5) Uani 1 1 d . . . . .
H94A H 0.2148 0.7159 0.1401 0.060 Uiso 1 1 calc R U . . .
H94B H 0.2852 0.6723 0.1038 0.060 Uiso 1 1 calc R U . . .
H94C H 0.3152 0.7478 0.1685 0.060 Uiso 1 1 calc R U . . .
C95 C 0.37176(14) 0.63188(14) 0.22194(14) 0.0370(5) Uani 1 1 d . . . . .
H95A H 0.3716 0.6029 0.2573 0.055 Uiso 1 1 calc R U . . .
H95B H 0.4180 0.6728 0.2437 0.055 Uiso 1 1 calc R U . . .
H95C H 0.3820 0.6001 0.1765 0.055 Uiso 1 1 calc R U . . .
C96 C 0.56537(13) 0.52199(11) 0.39435(11) 0.0261(4) Uani 1 1 d . . . . .
H96 H 0.6030 0.5015 0.3646 0.031 Uiso 1 1 calc R U . . .
C97 C 0.55110(15) 0.58839(12) 0.51642(12) 0.0324(5) Uani 1 1 d . . . . .
H97A H 0.5612 0.6424 0.5300 0.049 Uiso 1 1 calc R U . . .
H97B H 0.5686 0.5713 0.5610 0.049 Uiso 1 1 calc R U . . .
H97C H 0.4892 0.5730 0.4928 0.049 Uiso 1 1 calc R U . . .
C98 C 0.69608(15) 0.57058(14) 0.49257(14) 0.0412(6) Uani 1 1 d . . . . .
H98A H 0.7232 0.5497 0.4523 0.062 Uiso 1 1 calc R U . . .
H98B H 0.7160 0.5476 0.5328 0.062 Uiso 1 1 calc R U . . .
H98C H 0.7125 0.6240 0.5111 0.062 Uiso 1 1 calc R U . . .
C102 C 0.76359(14) 1.00644(12) 0.76267(12) 0.0313(5) Uani 1 1 d . . . . .
H102 H 0.8186 1.0136 0.7976 0.038 Uiso 1 1 calc R U . . .
C103 C 0.6638(2) 1.0497(2) 0.67014(16) 0.0577(8) Uani 1 1 d . . . . .
H10A H 0.6330 1.0007 0.6601 0.087 Uiso 1 1 calc R U . . .
H10B H 0.6739 1.0564 0.6242 0.087 Uiso 1 1 calc R U . . .
H10C H 0.6285 1.0878 0.6898 0.087 Uiso 1 1 calc R U . . .
C104 C 0.8098(2) 1.11863(16) 0.73640(18) 0.0606(8) Uani 1 1 d . . . . .
H10D H 0.8605 1.1181 0.7766 0.091 Uiso 1 1 calc R U . . .
H10E H 0.7829 1.1646 0.7498 0.091 Uiso 1 1 calc R U . . .
H10F H 0.8282 1.1154 0.6910 0.091 Uiso 1 1 calc R U . . .
C105 C 0.5894(2) 0.73675(15) 0.72263(17) 0.0563(8) Uani 1 1 d . . . . .
H10G H 0.5330 0.7282 0.6860 0.084 Uiso 1 1 calc R U . . .
H10H H 0.5803 0.7464 0.7724 0.084 Uiso 1 1 calc R U . . .
H10I H 0.6210 0.6929 0.7128 0.084 Uiso 1 1 calc R U . . .
C106 C 0.66537(18) 0.78682(15) 0.64572(16) 0.0499(7) Uani 1 1 d . . . . .
H10J H 0.7026 0.7462 0.6416 0.075 Uiso 1 1 calc R U . . .
H10K H 0.6970 0.8315 0.6438 0.075 Uiso 1 1 calc R U . . .
H10L H 0.6127 0.7733 0.6047 0.075 Uiso 1 1 calc R U . . .
N1 N 0.54658(11) 1.00952(9) 0.78550(9) 0.0249(3) Uani 1 1 d D . . . .
H1N H 0.5900 0.9817 0.7869 0.030 Uiso 1 1 calc R U . . .
N2 N 0.68402(11) 1.05737(9) 0.90711(9) 0.0251(3) Uani 1 1 d . . . . .
N3 N 0.79785(11) 0.95506(9) 0.91803(9) 0.0244(3) Uani 1 1 d . . . . .
H3N H 0.7565 0.9452 0.8765 0.029 Uiso 1 1 calc R U . . .
N4 N 0.07915(10) 0.75892(8) 0.33714(9) 0.0194(3) Uani 1 1 d . . . . .
H4N H 0.0866 0.7148 0.3111 0.023 Uiso 1 1 calc R U . . .
N5 N -0.04597(10) 0.69039(8) 0.22018(9) 0.0203(3) Uani 1 1 d . . . . .
N6 N -0.00183(10) 0.55725(8) 0.16298(8) 0.0195(3) Uani 1 1 d . . . . .
H6N H 0.0387 0.5884 0.1976 0.023 Uiso 1 1 calc R U . . .
N7 N 0.55795(10) 0.68107(9) 0.37034(9) 0.0227(3) Uani 1 1 d . . . . .
H7N H 0.5209 0.6410 0.3521 0.027 Uiso 1 1 calc R U . . .
N8 N 0.58836(11) 0.57729(10) 0.25667(9) 0.0260(3) Uani 1 1 d . . . . .
N9 N 0.46493(10) 0.45435(9) 0.20272(9) 0.0210(3) Uani 1 1 d . . . . .
C57 C 0.5235(2) 0.46604(16) 0.16530(16) 0.0206(4) Uani 0.675 1 d D U P D 1
C58 C 0.49741(19) 0.42243(14) 0.09470(16) 0.0230(7) Uani 0.675 1 d D U P D 1
C59 C 0.4204(2) 0.38044(17) 0.08932(19) 0.0234(8) Uani 0.675 1 d D U P D 1
C60 C 0.3981(3) 0.4000(2) 0.1576(2) 0.0206(4) Uani 0.675 1 d D U P D 1
C66 C 0.5408(2) 0.42006(17) 0.03333(17) 0.0279(6) Uani 0.675 1 d D U P D 1
H66A H 0.5800 0.4660 0.0465 0.033 Uiso 0.675 1 calc R U P D 1
H66B H 0.4957 0.4188 -0.0123 0.033 Uiso 0.675 1 calc R U P D 1
C67 C 0.5925(2) 0.35474(18) 0.0175(2) 0.0376(8) Uani 0.675 1 d D U P D 1
H67A H 0.6429 0.3596 0.0597 0.056 Uiso 0.675 1 calc R U P D 1
H67B H 0.6126 0.3531 -0.0269 0.056 Uiso 0.675 1 calc R U P D 1
H67C H 0.5558 0.3091 0.0094 0.056 Uiso 0.675 1 calc R U P D 1
C68 C 0.3659(2) 0.3227(2) 0.0230(2) 0.0243(8) Uani 0.675 1 d D U P D 1
H68A H 0.3827 0.3269 -0.0218 0.029 Uiso 0.675 1 calc R U P D 1
H68B H 0.3039 0.3319 0.0168 0.029 Uiso 0.675 1 calc R U P D 1
C69 C 0.3765(3) 0.2438(3) 0.0306(2) 0.0316(10) Uani 0.675 1 d D U P D 1
H69A H 0.4378 0.2347 0.0375 0.047 Uiso 0.675 1 calc R U P D 1
H69B H 0.3415 0.2080 -0.0143 0.047 Uiso 0.675 1 calc R U P D 1
H69C H 0.3569 0.2386 0.0735 0.047 Uiso 0.675 1 calc R U P D 1
C57A C 0.5344(6) 0.4511(3) 0.1678(3) 0.0206(4) Uani 0.325 1 d D U P D 2
C58A C 0.5103(3) 0.3946(2) 0.1016(2) 0.0208(12) Uani 0.325 1 d D U P D 2
C59A C 0.4260(4) 0.3603(3) 0.0948(3) 0.0213(14) Uani 0.325 1 d D U P D 2
C60A C 0.4087(7) 0.4043(4) 0.1623(4) 0.0206(4) Uani 0.325 1 d D U P D 2
C66A C 0.5607(4) 0.3698(4) 0.0427(3) 0.0283(13) Uani 0.325 1 d D U P D 2
H66C H 0.6229 0.3708 0.0679 0.034 Uiso 0.325 1 calc R U P D 2
H66D H 0.5393 0.3180 0.0142 0.034 Uiso 0.325 1 calc R U P D 2
C67A C 0.5531(5) 0.4166(4) -0.0103(4) 0.0409(17) Uani 0.325 1 d D U P D 2
H67D H 0.4920 0.4143 -0.0371 0.061 Uiso 0.325 1 calc R U P D 2
H67E H 0.5876 0.3981 -0.0457 0.061 Uiso 0.325 1 calc R U P D 2
H67F H 0.5747 0.4680 0.0173 0.061 Uiso 0.325 1 calc R U P D 2
C68A C 0.3763(5) 0.2964(4) 0.0308(4) 0.0217(16) Uani 0.325 1 d D U P D 2
H68C H 0.3964 0.2962 -0.0138 0.026 Uiso 0.325 1 calc R U P D 2
H68D H 0.3136 0.3035 0.0200 0.026 Uiso 0.325 1 calc R U P D 2
C69A C 0.3889(9) 0.2213(5) 0.0478(6) 0.047(3) Uani 0.325 1 d D U P D 2
H69D H 0.4510 0.2143 0.0590 0.070 Uiso 0.325 1 calc R U P D 2
H69E H 0.3573 0.1816 0.0046 0.070 Uiso 0.325 1 calc R U P D 2
H69F H 0.3664 0.2204 0.0904 0.070 Uiso 0.325 1 calc R U P D 2
N10 N 0.21316(11) 0.58479(9) 0.61124(9) 0.0235(3) Uani 1 1 d . . . . .
H10N H 0.2037 0.5558 0.5659 0.028 Uiso 1 1 calc R U . . .
N11 N 0.09880(11) 0.46566(9) 0.57218(9) 0.0223(3) Uani 1 1 d . . . . .
N12 N 0.09272(10) 0.38463(9) 0.43501(9) 0.0217(3) Uani 1 1 d . . . . .
H12N H 0.1184 0.4299 0.4486 0.026 Uiso 1 1 calc R U . . .
N13 N 0.28822(11) 0.66117(10) 0.20473(9) 0.0264(3) Uani 1 1 d . . . . .
N14 N 0.60204(11) 0.55640(9) 0.46512(10) 0.0277(4) Uani 1 1 d . . . . .
O20 O 0.5764(4) 0.8789(3) 0.8536(3) 0.0894(17) Uani 0.5 1 d . . P E -1
N15 N 0.5273(4) 0.9500(3) 0.9513(4) 0.0707(16) Uani 0.5 1 d . . P E -1
C99 C 0.5869(6) 0.9173(4) 0.9187(4) 0.078(2) Uani 0.5 1 d . . P E -1
H99 H 0.6446 0.9243 0.9492 0.093 Uiso 0.5 1 calc R U P E -1
C100 C 0.4291(7) 0.9494(5) 0.9116(6) 0.116(4) Uani 0.5 1 d . . P E -1
H10M H 0.4119 0.9997 0.9236 0.174 Uiso 0.5 1 calc R U P E -1
H10Z H 0.3935 0.9173 0.9283 0.174 Uiso 0.5 1 calc R U P E -1
H10O H 0.4205 0.9306 0.8579 0.174 Uiso 0.5 1 calc R U P E -1
C101 C 0.5601(13) 0.9997(8) 1.0253(6) 0.251(15) Uani 0.5 1 d . . P E -1
H10P H 0.6160 0.9854 1.0490 0.376 Uiso 0.5 1 calc R U P E -1
H10Q H 0.5184 0.9968 1.0546 0.376 Uiso 0.5 1 calc R U P E -1
H10R H 0.5679 1.0505 1.0220 0.376 Uiso 0.5 1 calc R U P E -1
N16 N 0.74701(14) 1.05579(11) 0.72432(11) 0.0371(4) Uani 1 1 d . . . . .
N17 N 0.64080(14) 0.80128(10) 0.71754(12) 0.0391(5) Uani 1 1 d . . . . .
O1 O 0.37617(9) 0.90572(7) 0.62951(8) 0.0277(3) Uani 1 1 d . . . . .
O2 O 0.50719(10) 0.87607(8) 0.67458(9) 0.0344(3) Uani 1 1 d . . . . .
O3 O 0.78147(9) 0.80992(7) 0.83412(7) 0.0261(3) Uani 1 1 d . . . . .
O4 O 0.89874(9) 0.78588(7) 0.90945(7) 0.0249(3) Uani 1 1 d . . . . .
O5 O 0.27064(9) 0.80792(7) 0.48704(7) 0.0250(3) Uani 1 1 d . . . . .
O6 O 0.21603(8) 0.69841(7) 0.40398(7) 0.0237(3) Uani 1 1 d . . . . .
O7 O 0.14234(9) 0.49472(7) 0.21578(7) 0.0241(3) Uani 1 1 d . . . . .
O8 O 0.08156(9) 0.38134(7) 0.14401(8) 0.0256(3) Uani 1 1 d . . . . .
O9 O 0.46964(9) 0.79540(8) 0.50858(8) 0.0267(3) Uani 1 1 d . . . . .
O10 O 0.41879(9) 0.68569(7) 0.42506(8) 0.0269(3) Uani 1 1 d . . . . .
O11 O 0.32454(9) 0.42001(7) 0.24815(7) 0.0248(3) Uani 1 1 d . . . . .
O12 O 0.26427(8) 0.33696(7) 0.13937(7) 0.0224(3) Uani 1 1 d . . . . .
O13 O 0.36300(9) 0.73103(7) 0.61328(8) 0.0272(3) Uani 1 1 d . . . . .
O14 O 0.30414(10) 0.62465(7) 0.52680(8) 0.0277(3) Uani 1 1 d . . . . .
O15 O 0.17342(9) 0.41868(7) 0.34089(7) 0.0253(3) Uani 1 1 d . . . . .
O16 O 0.14471(9) 0.30311(7) 0.26407(8) 0.0262(3) Uani 1 1 d . . . . .
O17 O 0.30857(9) 0.54808(7) 0.36370(7) 0.0216(3) Uani 1 1 d . . . . .
O18 O 0.15228(9) 0.67071(8) 0.22307(8) 0.0276(3) Uani 1 1 d . . . . .
O19 O 0.48661(9) 0.51428(8) 0.36379(7) 0.0264(3) Uani 1 1 d . . . . .
O21 O 0.71433(10) 0.95224(8) 0.75724(9) 0.0327(3) Uani 1 1 d . . . . .
Zn1 Zn 0.37966(2) 0.80786(2) 0.56330(2) 0.02035(6) Uani 1 1 d . . . . .
Zn2 Zn 0.31103(2) 0.64187(2) 0.43366(2) 0.01677(6) Uani 1 1 d . . . . .
Zn3 Zn 0.23388(2) 0.46852(2) 0.28866(2) 0.01652(6) Uani 1 1 d . . . . .
Zn4 Zn 0.15980(2) 0.30563(2) 0.16631(2) 0.01902(6) Uani 1 1 d . . . . .
H17D H 0.690(2) 0.8144(18) 0.7609(19) 0.066(10) Uiso 1 1 d . . . . .
H17E H 0.601(2) 0.8446(17) 0.7206(17) 0.056(9) Uiso 1 1 d . . . . .
H17O H 0.3609(19) 0.5378(15) 0.3678(15) 0.039(7) Uiso 1 1 d . . . . .
H9N H 0.4670(17) 0.4754(14) 0.2468(15) 0.034(7) Uiso 1 1 d . . . . .

loop_
_atom_site_aniso_label
_atom_site_aniso_U_11
_atom_site_aniso_U_22
_atom_site_aniso_U_33
_atom_site_aniso_U_23
_atom_site_aniso_U_13
_atom_site_aniso_U_12
C1 0.0273(10) 0.0228(9) 0.0243(10) 0.0034(8) 0.0060(8) -0.0002(8)
C2 0.0242(9) 0.0216(9) 0.0226(10) 0.0021(7) 0.0041(8) -0.0009(7)
C3 0.0262(10) 0.0225(9) 0.0232(10) 0.0056(7) 0.0063(8) 0.0006(7)
C4 0.0296(10) 0.0203(9) 0.0216(9) 0.0035(7) 0.0074(8) 0.0019(8)
C5 0.0269(10) 0.0163(8) 0.0235(10) 0.0007(7) 0.0075(8) -0.0003(7)
C6 0.0302(10) 0.0205(9) 0.0232(10) 0.0014(7) 0.0062(8) -0.0003(8)
C7 0.0385(12) 0.0206(9) 0.0278(11) 0.0012(8) 0.0036(9) 0.0024(8)
C8 0.0480(14) 0.0197(9) 0.0298(11) -0.0038(8) -0.0009(10) -0.0005(9)
C9 0.0383(12) 0.0230(10) 0.0292(11) -0.0012(8) -0.0032(9) -0.0026(9)
C10 0.0286(10) 0.0224(9) 0.0219(10) -0.0002(7) 0.0040(8) -0.0029(8)
C11 0.0286(10) 0.0197(9) 0.0214(9) -0.0011(7) 0.0041(8) -0.0030(7)
C12 0.0252(10) 0.0243(9) 0.0229(10) 0.0019(8) 0.0039(8) -0.0044(8)
C13 0.0255(10) 0.0240(9) 0.0224(10) 0.0034(7) 0.0057(8) -0.0038(8)
C14 0.0253(10) 0.0208(9) 0.0224(10) 0.0027(7) 0.0051(8) -0.0013(7)
C15 0.0253(10) 0.0217(9) 0.0200(9) 0.0028(7) 0.0070(8) -0.0016(7)
C16 0.0292(11) 0.0291(10) 0.0308(11) 0.0061(8) 0.0019(9) 0.0059(8)
C17 0.0249(12) 0.0612(17) 0.0666(18) 0.0246(14) 0.0083(12) 0.0030(11)
C18 0.0339(11) 0.0245(10) 0.0289(11) 0.0006(8) 0.0080(9) 0.0066(8)
C19 0.0569(16) 0.0259(11) 0.0390(13) 0.0068(9) 0.0040(11) 0.0094(10)
C20 0.0315(11) 0.0277(10) 0.0230(10) -0.0011(8) 0.0001(8) -0.0052(8)
C21 0.0481(14) 0.0399(13) 0.0255(11) -0.0049(9) 0.0089(10) -0.0098(11)
C22 0.0289(11) 0.0299(10) 0.0249(10) 0.0044(8) 0.0010(8) -0.0016(8)
C23 0.0495(15) 0.0512(15) 0.0393(14) 0.0226(11) 0.0104(11) 0.0072(12)
C24 0.0195(9) 0.0197(8) 0.0182(9) 0.0021(7) 0.0086(7) -0.0006(7)
C25 0.0194(9) 0.0170(8) 0.0208(9) 0.0025(7) 0.0079(7) -0.0011(7)
C26 0.0232(9) 0.0158(8) 0.0257(10) 0.0037(7) 0.0116(8) 0.0003(7)
C27 0.0214(9) 0.0179(8) 0.0293(10) 0.0046(7) 0.0126(8) 0.0026(7)
C28 0.0191(9) 0.0180(8) 0.0274(10) 0.0054(7) 0.0093(7) 0.0021(7)
C29 0.0188(9) 0.0203(9) 0.0283(10) 0.0065(7) 0.0091(8) 0.0022(7)
C30 0.0242(10) 0.0240(9) 0.0390(12) 0.0072(8) 0.0071(9) 0.0073(8)
C31 0.0241(10) 0.0315(11) 0.0430(13) 0.0114(9) 0.0045(9) 0.0085(8)
C32 0.0226(10) 0.0326(11) 0.0315(11) 0.0056(9) 0.0002(8) 0.0039(8)
C33 0.0185(9) 0.0239(9) 0.0248(10) 0.0060(7) 0.0057(7) 0.0019(7)
C34 0.0175(8) 0.0242(9) 0.0195(9) 0.0058(7) 0.0057(7) 0.0015(7)
C35 0.0199(9) 0.0253(9) 0.0197(9) 0.0056(7) 0.0073(7) 0.0001(7)
C36 0.0207(9) 0.0248(9) 0.0168(9) 0.0048(7) 0.0068(7) 0.0004(7)
C37 0.0213(9) 0.0217(9) 0.0177(9) 0.0042(7) 0.0086(7) 0.0029(7)
C38 0.0235(9) 0.0233(9) 0.0171(9) 0.0058(7) 0.0104(7) 0.0045(7)
C39 0.0331(11) 0.0176(9) 0.0293(11) -0.0004(8) 0.0108(9) 0.0014(8)
C40 0.0690(19) 0.0425(14) 0.0392(14) 0.0019(11) 0.0040(13) -0.0332(14)
C41 0.0305(11) 0.0207(9) 0.0361(11) 0.0028(8) 0.0116(9) 0.0094(8)
C42 0.0314(12) 0.0262(11) 0.0693(18) 0.0204(11) 0.0031(11) 0.0035(9)
C43 0.0206(9) 0.0282(10) 0.0277(10) 0.0053(8) 0.0040(8) 0.0002(8)
C44 0.0315(11) 0.0406(12) 0.0269(11) 0.0094(9) 0.0014(9) 0.0043(9)
C45 0.0267(10) 0.0250(9) 0.0226(10) 0.0036(7) 0.0067(8) -0.0005(8)
C46 0.0367(12) 0.0385(12) 0.0252(11) -0.0021(9) 0.0112(9) 0.0024(9)
C47 0.0191(9) 0.0230(9) 0.0248(10) 0.0087(7) 0.0059(7) 0.0008(7)
C48 0.0194(9) 0.0240(9) 0.0248(10) 0.0079(7) 0.0064(7) 0.0014(7)
C49 0.0199(9) 0.0277(10) 0.0283(10) 0.0121(8) 0.0063(8) 0.0008(7)
C50 0.0175(9) 0.0302(10) 0.0277(10) 0.0142(8) 0.0059(8) 0.0014(7)
C51 0.0170(9) 0.0311(10) 0.0267(10) 0.0123(8) 0.0082(7) 0.0024(7)
C52 0.0197(9) 0.0319(10) 0.0252(10) 0.0127(8) 0.0078(8) 0.0024(8)
C53 0.0199(9) 0.0313(10) 0.0332(11) 0.0101(8) 0.0102(8) 0.0016(8)
C54 0.0209(10) 0.0373(11) 0.0366(12) 0.0112(9) 0.0135(9) 0.0016(8)
C55 0.0247(10) 0.0350(11) 0.0288(11) 0.0066(8) 0.0127(8) 0.0004(8)
C56 0.0205(9) 0.0409(11) 0.0213(10) 0.0099(8) 0.0057(8) -0.0033(8)
C61 0.0203(9) 0.0189(8) 0.0204(9) 0.0055(7) 0.0080(7) 0.0059(7)
C62 0.0245(10) 0.0289(10) 0.0327(11) 0.0074(8) 0.0079(8) -0.0039(8)
C63 0.0397(13) 0.0286(11) 0.0491(14) 0.0106(10) 0.0143(11) 0.0037(9)
C64 0.0211(10) 0.0323(10) 0.0351(11) 0.0142(9) 0.0098(8) 0.0001(8)
C65 0.0211(10) 0.0520(14) 0.0464(14) 0.0210(11) 0.0057(10) -0.0018(10)
C70 0.0297(10) 0.0208(9) 0.0205(9) 0.0048(7) 0.0084(8) 0.0020(7)
C71 0.0321(10) 0.0196(9) 0.0215(10) 0.0041(7) 0.0085(8) -0.0006(8)
C72 0.0396(12) 0.0265(10) 0.0207(10) 0.0049(8) 0.0101(9) 0.0002(9)
C73 0.0376(11) 0.0246(9) 0.0196(9) 0.0065(7) 0.0116(8) 0.0052(8)
C74 0.0316(10) 0.0242(9) 0.0214(9) 0.0079(7) 0.0129(8) 0.0047(8)
C75 0.0291(10) 0.0240(9) 0.0203(9) 0.0069(7) 0.0107(8) 0.0042(8)
C76 0.0366(11) 0.0296(10) 0.0259(10) 0.0066(8) 0.0179(9) 0.0046(9)
C77 0.0330(11) 0.0350(11) 0.0301(11) 0.0109(9) 0.0198(9) 0.0037(9)
C78 0.0277(10) 0.0321(10) 0.0290(11) 0.0086(8) 0.0129(9) -0.0022(8)
C79 0.0237(9) 0.0265(9) 0.0232(10) 0.0092(8) 0.0088(8) 0.0025(7)
C80 0.0192(9) 0.0278(9) 0.0211(9) 0.0077(7) 0.0073(7) 0.0001(7)
C81 0.0191(9) 0.0273(9) 0.0229(9) 0.0091(8) 0.0058(7) -0.0007(7)
C82 0.0189(9) 0.0267(9) 0.0221(9) 0.0074(7) 0.0038(7) -0.0021(7)
C83 0.0189(9) 0.0269(9) 0.0184(9) 0.0040(7) 0.0051(7) -0.0021(7)
C84 0.0183(9) 0.0250(9) 0.0168(9) 0.0044(7) 0.0032(7) -0.0011(7)
C85 0.0732(19) 0.0395(13) 0.0209(11) -0.0023(9) 0.0165(11) -0.0211(12)
C86 0.044(2) 0.063(2) 0.061(3) 0.015(2) -0.0111(19) -0.0119(19)
C86A 0.057(6) 0.026(4) 0.052(6) -0.005(4) 0.013(5) -0.002(4)
C87 0.0416(12) 0.0304(10) 0.0197(10) 0.0067(8) 0.0131(9) 0.0026(9)
C88 0.0473(13) 0.0337(11) 0.0284(11) 0.0064(9) 0.0190(10) 0.0073(10)
C89 0.0220(9) 0.0296(10) 0.0295(10) 0.0107(8) 0.0098(8) -0.0013(8)
C90 0.0221(10) 0.0480(13) 0.0458(14) 0.0215(11) 0.0099(10) -0.0039(9)
C91 0.0287(10) 0.0268(10) 0.0270(10) 0.0044(8) 0.0087(8) -0.0064(8)
C92 0.0453(14) 0.0278(11) 0.0501(15) 0.0038(10) 0.0126(12) 0.0023(10)
C93 0.0253(10) 0.0254(9) 0.0238(10) 0.0049(7) 0.0074(8) -0.0001(8)
C94 0.0346(12) 0.0608(16) 0.0339(12) 0.0236(11) 0.0127(10) 0.0075(11)
C95 0.0245(11) 0.0510(14) 0.0391(13) 0.0162(11) 0.0106(9) 0.0069(10)
C96 0.0289(10) 0.0257(9) 0.0261(10) 0.0090(8) 0.0094(8) 0.0047(8)
C97 0.0407(12) 0.0304(10) 0.0230(10) 0.0039(8) 0.0059(9) 0.0058(9)
C98 0.0271(11) 0.0471(14) 0.0409(13) 0.0077(11) -0.0020(10) 0.0014(10)
C102 0.0308(11) 0.0332(11) 0.0270(11) 0.0029(8) 0.0078(9) 0.0004(9)
C103 0.0547(17) 0.084(2) 0.0475(16) 0.0377(16) 0.0160(14) 0.0196(16)
C104 0.084(2) 0.0429(15) 0.0605(19) 0.0122(13) 0.0342(17) -0.0137(15)
C105 0.0652(19) 0.0371(13) 0.0528(17) 0.0172(12) -0.0139(14) -0.0080(13)
C106 0.0432(14) 0.0429(14) 0.0498(16) 0.0066(12) -0.0067(12) 0.0036(11)
N1 0.0233(8) 0.0192(8) 0.0259(9) -0.0019(6) 0.0034(7) 0.0014(6)
N2 0.0264(8) 0.0209(8) 0.0230(8) -0.0003(6) 0.0040(7) -0.0007(6)
N3 0.0263(8) 0.0195(8) 0.0205(8) -0.0009(6) 0.0005(6) -0.0014(6)
N4 0.0189(7) 0.0148(7) 0.0232(8) 0.0014(6) 0.0070(6) 0.0021(6)
N5 0.0179(7) 0.0195(7) 0.0239(8) 0.0052(6) 0.0068(6) 0.0022(6)
N6 0.0197(7) 0.0206(7) 0.0167(7) 0.0033(6) 0.0037(6) 0.0020(6)
N7 0.0175(7) 0.0247(8) 0.0269(8) 0.0080(6) 0.0071(6) -0.0002(6)
N8 0.0186(8) 0.0380(9) 0.0224(8) 0.0091(7) 0.0072(6) -0.0005(7)
N9 0.0187(8) 0.0238(8) 0.0205(8) 0.0035(6) 0.0077(6) 0.0027(6)
C57 0.0139(10) 0.0276(8) 0.0205(7) 0.0060(6) 0.0048(6) 0.0043(6)
C58 0.0237(14) 0.0268(16) 0.0224(14) 0.0107(12) 0.0083(11) 0.0060(12)
C59 0.0229(15) 0.0276(17) 0.0193(14) 0.0068(12) 0.0045(12) 0.0029(12)
C60 0.0139(10) 0.0276(8) 0.0205(7) 0.0060(6) 0.0048(6) 0.0043(6)
C66 0.0303(15) 0.0312(16) 0.0219(15) 0.0023(12) 0.0122(12) -0.0021(12)
C67 0.0407(19) 0.0305(17) 0.041(2) -0.0050(14) 0.0266(17) -0.0007(14)
C68 0.0237(16) 0.029(2) 0.0189(15) 0.0059(15) 0.0031(12) 0.0054(15)
C69 0.0286(19) 0.041(3) 0.020(2) 0.0007(17) 0.0065(15) 0.0023(19)
C57A 0.0139(10) 0.0276(8) 0.0205(7) 0.0060(6) 0.0048(6) 0.0043(6)
C58A 0.017(2) 0.033(3) 0.017(2) 0.009(2) 0.0089(19) 0.005(2)
C59A 0.019(2) 0.031(3) 0.017(2) 0.005(2) 0.011(2) 0.000(2)
C60A 0.0139(10) 0.0276(8) 0.0205(7) 0.0060(6) 0.0048(6) 0.0043(6)
C66A 0.023(3) 0.028(3) 0.030(3) -0.008(2) 0.018(2) 0.002(2)
C67A 0.040(4) 0.056(4) 0.025(3) 0.000(3) 0.020(3) -0.007(3)
C68A 0.023(3) 0.023(4) 0.018(3) 0.001(3) 0.008(2) 0.005(3)
C69A 0.055(6) 0.041(6) 0.033(5) -0.006(4) 0.011(4) -0.010(5)
N10 0.0319(9) 0.0207(7) 0.0188(8) 0.0031(6) 0.0111(7) 0.0004(6)
N11 0.0243(8) 0.0250(8) 0.0200(8) 0.0076(6) 0.0089(6) 0.0017(6)
N12 0.0216(8) 0.0235(8) 0.0192(8) 0.0039(6) 0.0070(6) -0.0040(6)
N13 0.0234(8) 0.0330(9) 0.0243(8) 0.0085(7) 0.0083(7) 0.0030(7)
N14 0.0277(9) 0.0281(8) 0.0248(9) 0.0070(7) 0.0028(7) 0.0021(7)
O20 0.129(5) 0.065(3) 0.071(3) 0.017(3) 0.021(3) 0.011(3)
N15 0.087(4) 0.065(3) 0.076(4) 0.030(3) 0.039(3) 0.003(3)
C99 0.093(6) 0.077(5) 0.064(5) 0.022(4) 0.022(4) 0.000(4)
C100 0.138(9) 0.077(6) 0.118(8) 0.054(6) -0.017(7) -0.018(6)
C101 0.47(3) 0.164(11) 0.102(9) -0.067(9) 0.185(16) -0.200(18)
N16 0.0450(11) 0.0363(10) 0.0333(10) 0.0103(8) 0.0159(9) 0.0015(9)
N17 0.0391(11) 0.0255(9) 0.0391(11) 0.0065(8) -0.0125(9) -0.0008(8)
O1 0.0274(7) 0.0233(7) 0.0243(7) -0.0008(5) 0.0003(6) -0.0025(5)
O2 0.0324(8) 0.0255(7) 0.0339(8) -0.0059(6) 0.0022(6) 0.0051(6)
O3 0.0274(7) 0.0226(7) 0.0208(7) -0.0008(5) -0.0001(6) 0.0019(5)
O4 0.0247(7) 0.0216(6) 0.0234(7) 0.0019(5) 0.0018(5) -0.0001(5)
O5 0.0242(7) 0.0230(6) 0.0219(7) -0.0003(5) 0.0022(5) -0.0009(5)
O6 0.0210(6) 0.0190(6) 0.0263(7) -0.0006(5) 0.0042(5) 0.0032(5)
O7 0.0251(7) 0.0239(6) 0.0200(7) 0.0043(5) 0.0016(5) 0.0044(5)
O8 0.0268(7) 0.0215(6) 0.0264(7) 0.0038(5) 0.0059(6) 0.0051(5)
O9 0.0244(7) 0.0272(7) 0.0263(7) 0.0009(6) 0.0101(6) -0.0040(5)
O10 0.0214(7) 0.0224(7) 0.0358(8) 0.0006(6) 0.0141(6) -0.0035(5)
O11 0.0208(7) 0.0276(7) 0.0218(7) -0.0035(5) 0.0090(5) 0.0003(5)
O12 0.0199(6) 0.0232(6) 0.0214(7) 0.0002(5) 0.0073(5) -0.0012(5)
O13 0.0332(8) 0.0230(7) 0.0234(7) 0.0046(5) 0.0065(6) -0.0049(6)
O14 0.0418(8) 0.0213(6) 0.0215(7) 0.0022(5) 0.0156(6) -0.0020(6)
O15 0.0283(7) 0.0264(7) 0.0205(7) 0.0030(5) 0.0098(6) -0.0077(6)
O16 0.0341(8) 0.0233(7) 0.0234(7) 0.0045(5) 0.0139(6) 0.0003(6)
O17 0.0189(7) 0.0206(6) 0.0228(7) 0.0005(5) 0.0066(5) 0.0009(5)
O18 0.0219(7) 0.0333(7) 0.0275(7) 0.0048(6) 0.0096(6) 0.0041(6)
O19 0.0225(7) 0.0325(7) 0.0212(7) 0.0037(6) 0.0039(5) 0.0017(6)
O21 0.0326(8) 0.0269(7) 0.0358(8) 0.0038(6) 0.0091(7) -0.0004(6)
Zn1 0.02057(12) 0.01746(12) 0.02137(13) 0.00209(9) 0.00620(10) -0.00076(9)
Zn2 0.01707(12) 0.01476(11) 0.01837(12) 0.00216(9) 0.00716(9) 0.00001(9)
Zn3 0.01782(12) 0.01619(11) 0.01494(11) 0.00159(9) 0.00617(9) 0.00039(9)
Zn4 0.02044(12) 0.01740(11) 0.01765(12) 0.00158(9) 0.00576(9) -0.00028(9)

loop_
_atom_type_symbol
_atom_type_description
_atom_type_scat_dispersion_real
_atom_type_scat_dispersion_imag
_atom_type_scat_source
C C 0.0181 0.0091 'International Tables Vol C Tables 4.2.6.8 and 6.1.1.4'
H H 0.0000 0.0000 'International Tables Vol C Tables 4.2.6.8 and 6.1.1.4'
N N 0.0311 0.0180 'International Tables Vol C Tables 4.2.6.8 and 6.1.1.4'
O O 0.0492 0.0322 'International Tables Vol C Tables 4.2.6.8 and 6.1.1.4'
Zn Zn -1.5491 0.6778 'International Tables Vol C Tables 4.2.6.8 and 6.1.1.4'

loop_
_geom_angle_atom_site_label_1
_geom_angle_atom_site_label_2
_geom_angle_atom_site_label_3
_geom_angle
_geom_angle_site_symmetry_1
_geom_angle_site_symmetry_3
O2 C1 O1 121.74(18) . .
O2 C1 C2 119.84(18) . .
O1 C1 C2 118.43(18) . .
N1 C2 C3 107.70(16) . .
N1 C2 C1 120.29(17) . .
C3 C2 C1 132.00(19) . .
C2 C3 C4 107.37(18) . .
C2 C3 C16 126.79(18) . .
C4 C3 C16 125.66(18) . .
C5 C4 C3 107.02(17) . .
C5 C4 C18 128.79(18) . .
C3 C4 C18 124.16(19) . .
N1 C5 C4 107.62(17) . .
N1 C5 C6 119.05(17) . .
C4 C5 C6 133.26(17) . .
N2 C6 C7 121.46(19) . .
N2 C6 C5 115.43(17) . .
C7 C6 C5 123.11(19) . .
C8 C7 C6 118.7(2) . .
C8 C7 H7 120.6 . .
C6 C7 H7 120.6 . .
C9 C8 C7 120.13(19) . .
C9 C8 H8 119.9 . .
C7 C8 H8 119.9 . .
C8 C9 C10 118.4(2) . .
C8 C9 H9 120.8 . .
C10 C9 H9 120.8 . .
N2 C10 C9 121.73(19) . .
N2 C10 C11 114.88(17) . .
C9 C10 C11 123.40(19) . .
N3 C11 C12 107.29(17) . .
N3 C11 C10 118.65(18) . .
C12 C11 C10 134.01(18) . .
C11 C12 C13 107.39(17) . .
C11 C12 C20 127.44(19) . .
C13 C12 C20 124.83(19) . .
C14 C13 C12 106.94(18) . .
C14 C13 C22 125.86(18) . .
C12 C13 C22 127.12(18) . .
N3 C14 C13 108.16(17) . .
N3 C14 C15 119.18(17) . .
C13 C14 C15 132.37(19) . .
O3 C15 O4 121.22(17) . .
O3 C15 C14 119.82(18) . .
O4 C15 C14 118.92(17) . .
O3 C15 Zn4 70.08(10) . 2_666
O4 C15 Zn4 51.30(9) . 2_666
C14 C15 Zn4 168.56(15) . 2_666
C3 C16 C17 112.04(19) . .
C3 C16 H16A 109.2 . .
C17 C16 H16A 109.2 . .
C3 C16 H16B 109.2 . .
C17 C16 H16B 109.2 . .
H16A C16 H16B 107.9 . .
C16 C17 H17A 109.5 . .
C16 C17 H17B 109.5 . .
H17A C17 H17B 109.5 . .
C16 C17 H17C 109.5 . .
H17A C17 H17C 109.5 . .
H17B C17 H17C 109.5 . .
C4 C18 C19 113.52(19) . .
C4 C18 H18A 108.9 . .
C19 C18 H18A 108.9 . .
C4 C18 H18B 108.9 . .
C19 C18 H18B 108.9 . .
H18A C18 H18B 107.7 . .
C18 C19 H19A 109.5 . .
C18 C19 H19B 109.5 . .
H19A C19 H19B 109.5 . .
C18 C19 H19C 109.5 . .
H19A C19 H19C 109.5 . .
H19B C19 H19C 109.5 . .
C12 C20 C21 111.27(18) . .
C12 C20 H20A 109.4 . .
C21 C20 H20A 109.4 . .
C12 C20 H20B 109.4 . .
C21 C20 H20B 109.4 . .
H20A C20 H20B 108.0 . .
C20 C21 H21A 109.5 . .
C20 C21 H21B 109.5 . .
H21A C21 H21B 109.5 . .
C20 C21 H21C 109.5 . .
H21A C21 H21C 109.5 . .
H21B C21 H21C 109.5 . .
C13 C22 C23 112.11(19) . .
C13 C22 H22A 109.2 . .
C23 C22 H22A 109.2 . .
C13 C22 H22B 109.2 . .
C23 C22 H22B 109.2 . .
H22A C22 H22B 107.9 . .
C22 C23 H23A 109.5 . .
C22 C23 H23B 109.5 . .
H23A C23 H23B 109.5 . .
C22 C23 H23C 109.5 . .
H23A C23 H23C 109.5 . .
H23B C23 H23C 109.5 . .
O5 C24 O6 125.27(17) . .
O5 C24 C25 118.95(16) . .
O6 C24 C25 115.78(16) . .
N4 C25 C26 107.89(16) . .
N4 C25 C24 119.59(16) . .
C26 C25 C24 132.34(17) . .
C25 C26 C27 106.97(16) . .
C25 C26 C39 126.42(18) . .
C27 C26 C39 126.58(17) . .
C28 C27 C26 107.19(16) . .
C28 C27 C41 128.12(18) . .
C26 C27 C41 124.67(17) . .
N4 C28 C27 107.65(17) . .
N4 C28 C29 117.18(16) . .
C27 C28 C29 135.13(17) . .
N5 C29 C30 121.58(18) . .
N5 C29 C28 113.40(16) . .
C30 C29 C28 125.02(17) . .
C31 C30 C29 118.24(19) . .
C31 C30 H30 120.9 . .
C29 C30 H30 120.9 . .
C30 C31 C32 120.23(19) . .
C30 C31 H31 119.9 . .
C32 C31 H31 119.9 . .
C31 C32 C33 118.5(2) . .
C31 C32 H32 120.7 . .
C33 C32 H32 120.7 . .
N5 C33 C32 121.41(18) . .
N5 C33 C34 113.95(16) . .
C32 C33 C34 124.63(18) . .
N6 C34 C35 107.91(16) . .
N6 C34 C33 117.52(16) . .
C35 C34 C33 134.39(18) . .
C34 C35 C36 107.03(17) . .
C34 C35 C43 127.65(17) . .
C36 C35 C43 125.32(17) . .
C37 C36 C35 106.82(16) . .
C37 C36 C45 126.16(17) . .
C35 C36 C45 126.99(17) . .
N6 C37 C36 108.21(16) . .
N6 C37 C38 119.84(17) . .
C36 C37 C38 131.65(17) . .
O8 C38 O7 125.64(17) . .
O8 C38 C37 117.96(17) . .
O7 C38 C37 116.39(16) . .
C40 C39 C26 114.10(19) . .
C40 C39 H39A 108.7 . .
C26 C39 H39A 108.7 . .
C40 C39 H39B 108.7 . .
C26 C39 H39B 108.7 . .
H39A C39 H39B 107.6 . .
C39 C40 H40A 109.5 . .
C39 C40 H40B 109.5 . .
H40A C40 H40B 109.5 . .
C39 C40 H40C 109.5 . .
H40A C40 H40C 109.5 . .
H40B C40 H40C 109.5 . .
C27 C41 C42 112.90(18) . .
C27 C41 H41A 109.0 . .
C42 C41 H41A 109.0 . .
C27 C41 H41B 109.0 . .
C42 C41 H41B 109.0 . .
H41A C41 H41B 107.8 . .
C41 C42 H42A 109.5 . .
C41 C42 H42B 109.5 . .
H42A C42 H42B 109.5 . .
C41 C42 H42C 109.5 . .
H42A C42 H42C 109.5 . .
H42B C42 H42C 109.5 . .
C35 C43 C44 113.04(17) . .
C35 C43 H43A 109.0 . .
C44 C43 H43A 109.0 . .
C35 C43 H43B 109.0 . .
C44 C43 H43B 109.0 . .
H43A C43 H43B 107.8 . .
C43 C44 H44A 109.5 . .
C43 C44 H44B 109.5 . .
H44A C44 H44B 109.5 . .
C43 C44 H44C 109.5 . .
H44A C44 H44C 109.5 . .
H44B C44 H44C 109.5 . .
C36 C45 C46 112.46(17) . .
C36 C45 H45A 109.1 . .
C46 C45 H45A 109.1 . .
C36 C45 H45B 109.1 . .
C46 C45 H45B 109.1 . .
H45A C45 H45B 107.8 . .
C45 C46 H46A 109.5 . .
C45 C46 H46B 109.5 . .
H46A C46 H46B 109.5 . .
C45 C46 H46C 109.5 . .
H46A C46 H46C 109.5 . .
H46B C46 H46C 109.5 . .
O9 C47 O10 125.82(18) . .
O9 C47 C48 118.85(17) . .
O10 C47 C48 115.31(17) . .
N7 C48 C49 108.04(17) . .
N7 C48 C47 118.91(17) . .
C49 C48 C47 133.04(18) . .
C48 C49 C50 106.86(18) . .
C48 C49 C62 126.00(18) . .
C50 C49 C62 126.99(18) . .
C51 C50 C49 107.30(17) . .
C51 C50 C64 127.58(18) . .
C49 C50 C64 125.12(19) . .
N7 C51 C50 107.39(17) . .
N7 C51 C52 118.35(17) . .
C50 C51 C52 134.25(18) . .
N8 C52 C53 122.07(19) . .
N8 C52 C51 114.30(17) . .
C53 C52 C51 123.61(18) . .
C54 C53 C52 118.46(19) . .
C54 C53 H53 120.8 . .
C52 C53 H53 120.8 . .
C55 C54 C53 119.80(19) . .
C55 C54 H54 120.1 . .
C53 C54 H54 120.1 . .
C54 C55 C56 118.7(2) . .
C54 C55 H55 120.7 . .
C56 C55 H55 120.7 . .
N8 C56 C55 122.12(19) . .
N8 C56 C57 113.86(19) . .
C55 C56 C57 124.0(2) . .
N8 C56 C57A 122.0(3) . .
C55 C56 C57A 115.3(3) . .
O12 C61 O11 124.13(17) . .
O12 C61 C60 119.3(2) . .
O11 C61 C60 116.6(2) . .
O12 C61 C60A 123.9(3) . .
O11 C61 C60A 112.0(3) . .
C49 C62 C63 111.67(18) . .
C49 C62 H62A 109.3 . .
C63 C62 H62A 109.3 . .
C49 C62 H62B 109.3 . .
C63 C62 H62B 109.3 . .
H62A C62 H62B 107.9 . .
C62 C63 H63A 109.5 . .
C62 C63 H63B 109.5 . .
H63A C63 H63B 109.5 . .
C62 C63 H63C 109.5 . .
H63A C63 H63C 109.5 . .
H63B C63 H63C 109.5 . .
C50 C64 C65 112.63(17) . .
C50 C64 H64A 109.1 . .
C65 C64 H64A 109.1 . .
C50 C64 H64B 109.1 . .
C65 C64 H64B 109.1 . .
H64A C64 H64B 107.8 . .
C64 C65 H65A 109.5 . .
C64 C65 H65B 109.5 . .
H65A C65 H65B 109.5 . .
C64 C65 H65C 109.5 . .
H65A C65 H65C 109.5 . .
H65B C65 H65C 109.5 . .
O13 C70 O14 125.05(18) . .
O13 C70 C71 119.81(17) . .
O14 C70 C71 115.13(17) . .
N10 C71 C72 107.39(17) . .
N10 C71 C70 117.75(17) . .
C72 C71 C70 134.27(18) . .
C71 C72 C73 107.54(18) . .
C71 C72 C85 126.3(2) . .
C73 C72 C85 126.16(19) . .
C74 C73 C72 107.15(17) . .
C74 C73 C87 128.09(19) . .
C72 C73 C87 124.64(19) . .
N10 C74 C73 107.21(17) . .
N10 C74 C75 117.61(17) . .
C73 C74 C75 135.17(18) . .
N11 C75 C76 121.50(18) . .
N11 C75 C74 114.22(16) . .
C76 C75 C74 124.29(18) . .
C77 C76 C75 118.46(19) . .
C77 C76 H76 120.8 . .
C75 C76 H76 120.8 . .
C76 C77 C78 120.32(19) . .
C76 C77 H77 119.8 . .
C78 C77 H77 119.8 . .
C77 C78 C79 118.15(19) . .
C77 C78 H78 120.9 . .
C79 C78 H78 120.9 . .
N11 C79 C78 121.91(18) . .
N11 C79 C80 114.29(16) . .
C78 C79 C80 123.80(18) . .
N12 C80 C81 107.25(16) . .
N12 C80 C79 117.49(17) . .
C81 C80 C79 135.16(18) . .
C80 C81 C82 107.46(16) . .
C80 C81 C89 128.72(18) . .
C82 C81 C89 123.73(18) . .
C83 C82 C81 106.84(17) . .
C83 C82 C91 127.22(18) . .
C81 C82 C91 125.93(17) . .
N12 C83 C82 107.84(16) . .
N12 C83 C84 118.56(17) . .
C82 C83 C84 133.56(18) . .
O16 C84 O15 125.53(17) . .
O16 C84 C83 119.09(17) . .
O15 C84 C83 115.38(16) . .
C86A C85 C72 128.2(5) . .
C86 C85 C72 114.4(3) . .
C86 C85 H85A 108.8 . .
C72 C85 H85A 108.5 . .
C86 C85 H85B 108.6 . .
C72 C85 H85B 108.5 . .
H85A C85 H85B 107.8 . .
C86A C85 H85C 105.3 . .
C72 C85 H85C 105.3 . .
C86A C85 H85D 105.2 . .
C72 C85 H85D 105.2 . .
H85C C85 H85D 106.0 . .
C85 C86 H86A 109.5 . .
C85 C86 H86B 109.5 . .
H86A C86 H86B 109.5 . .
C85 C86 H86C 109.5 . .
H86A C86 H86C 109.5 . .
H86B C86 H86C 109.5 . .
C85 C86A H86D 109.5 . .
C85 C86A H86E 109.5 . .
H86D C86A H86E 109.5 . .
C85 C86A H86F 109.5 . .
H86D C86A H86F 109.5 . .
H86E C86A H86F 109.5 . .
C73 C87 C88 111.54(18) . .
C73 C87 H87A 109.3 . .
C88 C87 H87A 109.3 . .
C73 C87 H87B 109.3 . .
C88 C87 H87B 109.3 . .
H87A C87 H87B 108.0 . .
C87 C88 H88A 109.5 . .
C87 C88 H88B 109.5 . .
H88A C88 H88B 109.5 . .
C87 C88 H88C 109.5 . .
H88A C88 H88C 109.5 . .
H88B C88 H88C 109.5 . .
C81 C89 C90 110.55(17) . .
C81 C89 H89A 109.5 . .
C90 C89 H89A 109.5 . .
C81 C89 H89B 109.5 . .
C90 C89 H89B 109.5 . .
H89A C89 H89B 108.1 . .
C89 C90 H90A 109.5 . .
C89 C90 H90B 109.5 . .
H90A C90 H90B 109.5 . .
C89 C90 H90C 109.5 . .
H90A C90 H90C 109.5 . .
H90B C90 H90C 109.5 . .
C82 C91 C92 115.04(18) . .
C82 C91 H91A 108.5 . .
C92 C91 H91A 108.5 . .
C82 C91 H91B 108.5 . .
C92 C91 H91B 108.5 . .
H91A C91 H91B 107.5 . .
C91 C92 H92A 109.5 . .
C91 C92 H92B 109.5 . .
H92A C92 H92B 109.5 . .
C91 C92 H92C 109.5 . .
H92A C92 H92C 109.5 . .
H92B C92 H92C 109.5 . .
O18 C93 N13 125.9(2) . .
O18 C93 H93 117.0 . .
N13 C93 H93 117.0 . .
N13 C94 H94A 109.5 . .
N13 C94 H94B 109.5 . .
H94A C94 H94B 109.5 . .
N13 C94 H94C 109.5 . .
H94A C94 H94C 109.5 . .
H94B C94 H94C 109.5 . .
N13 C95 H95A 109.5 . .
N13 C95 H95B 109.5 . .
H95A C95 H95B 109.5 . .
N13 C95 H95C 109.5 . .
H95A C95 H95C 109.5 . .
H95B C95 H95C 109.5 . .
O19 C96 N14 125.77(19) . .
O19 C96 H96 117.1 . .
N14 C96 H96 117.1 . .
N14 C97 H97A 109.5 . .
N14 C97 H97B 109.5 . .
H97A C97 H97B 109.5 . .
N14 C97 H97C 109.5 . .
H97A C97 H97C 109.5 . .
H97B C97 H97C 109.5 . .
N14 C98 H98A 109.5 . .
N14 C98 H98B 109.5 . .
H98A C98 H98B 109.5 . .
N14 C98 H98C 109.5 . .
H98A C98 H98C 109.5 . .
H98B C98 H98C 109.5 . .
O21 C102 N16 126.2(2) . .
O21 C102 H102 116.9 . .
N16 C102 H102 116.9 . .
N16 C103 H10A 109.5 . .
N16 C103 H10B 109.5 . .
H10A C103 H10B 109.5 . .
N16 C103 H10C 109.5 . .
H10A C103 H10C 109.5 . .
H10B C103 H10C 109.5 . .
N16 C104 H10D 109.5 . .
N16 C104 H10E 109.5 . .
H10D C104 H10E 109.5 . .
N16 C104 H10F 109.5 . .
H10D C104 H10F 109.5 . .
H10E C104 H10F 109.5 . .
N17 C105 H10G 109.5 . .
N17 C105 H10H 109.5 . .
H10G C105 H10H 109.5 . .
N17 C105 H10I 109.5 . .
H10G C105 H10I 109.5 . .
H10H C105 H10I 109.5 . .
N17 C106 H10J 109.5 . .
N17 C106 H10K 109.5 . .
H10J C106 H10K 109.5 . .
N17 C106 H10L 109.5 . .
H10J C106 H10L 109.5 . .
H10K C106 H10L 109.5 . .
C5 N1 C2 110.28(16) . .
C5 N1 H1N 124.9 . .
C2 N1 H1N 124.9 . .
C6 N2 C10 119.53(17) . .
C14 N3 C11 110.22(17) . .
C14 N3 H3N 124.9 . .
C11 N3 H3N 124.9 . .
C28 N4 C25 110.30(15) . .
C28 N4 H4N 124.9 . .
C25 N4 H4N 124.9 . .
C33 N5 C29 120.00(16) . .
C34 N6 C37 110.03(15) . .
C34 N6 H6N 125.0 . .
C37 N6 H6N 125.0 . .
C51 N7 C48 110.39(16) . .
C51 N7 H7N 124.8 . .
C48 N7 H7N 124.8 . .
C56 N8 C52 118.86(17) . .
C57 N9 C60 111.0(2) . .
C60A N9 C57A 106.1(4) . .
C60A N9 H9N 124.1(18) . .
C57 N9 H9N 126.4(18) . .
C60 N9 H9N 122.6(18) . .
C57A N9 H9N 127.1(18) . .
C58 C57 N9 109.3(3) . .
C58 C57 C56 131.5(3) . .
N9 C57 C56 119.2(2) . .
C57 C58 C59 106.6(3) . .
C57 C58 C66 127.1(3) . .
C59 C58 C66 126.3(3) . .
C58 C59 C60 109.9(3) . .
C58 C59 C68 128.0(3) . .
C60 C59 C68 122.1(3) . .
N9 C60 C59 103.3(4) . .
N9 C60 C61 120.9(2) . .
C59 C60 C61 135.1(3) . .
C58 C66 C67 113.9(2) . .
C58 C66 H66A 108.8 . .
C67 C66 H66A 108.8 . .
C58 C66 H66B 108.8 . .
C67 C66 H66B 108.8 . .
H66A C66 H66B 107.7 . .
C66 C67 H67A 109.5 . .
C66 C67 H67B 109.5 . .
H67A C67 H67B 109.5 . .
C66 C67 H67C 109.5 . .
H67A C67 H67C 109.5 . .
H67B C67 H67C 109.5 . .
C59 C68 C69 112.1(3) . .
C59 C68 H68A 109.2 . .
C69 C68 H68A 109.2 . .
C59 C68 H68B 109.2 . .
C69 C68 H68B 109.2 . .
H68A C68 H68B 107.9 . .
C68 C69 H69A 109.5 . .
C68 C69 H69B 109.5 . .
H69A C69 H69B 109.5 . .
C68 C69 H69C 109.5 . .
H69A C69 H69C 109.5 . .
H69B C69 H69C 109.5 . .
C58A C57A N9 108.0(6) . .
C58A C57A C56 138.9(6) . .
N9 C57A C56 111.6(3) . .
C57A C58A C59A 108.7(5) . .
C57A C58A C66A 128.8(6) . .
C59A C58A C66A 122.5(4) . .
C58A C59A C60A 99.8(6) . .
C58A C59A C68A 125.4(4) . .
C60A C59A C68A 134.8(6) . .
N9 C60A C59A 117.4(8) . .
N9 C60A C61 123.5(4) . .
C59A C60A C61 119.1(6) . .
C67A C66A C58A 114.0(5) . .
C67A C66A H66C 108.7 . .
C58A C66A H66C 108.7 . .
C67A C66A H66D 108.7 . .
C58A C66A H66D 108.7 . .
H66C C66A H66D 107.6 . .
C66A C67A H67D 109.5 . .
C66A C67A H67E 109.5 . .
H67D C67A H67E 109.5 . .
C66A C67A H67F 109.5 . .
H67D C67A H67F 109.5 . .
H67E C67A H67F 109.5 . .
C59A C68A C69A 112.0(5) . .
C59A C68A H68C 109.2 . .
C69A C68A H68C 109.2 . .
C59A C68A H68D 109.2 . .
C69A C68A H68D 109.2 . .
H68C C68A H68D 107.9 . .
C68A C69A H69D 109.5 . .
C68A C69A H69E 109.5 . .
H69D C69A H69E 109.5 . .
C68A C69A H69F 109.5 . .
H69D C69A H69F 109.5 . .
H69E C69A H69F 109.5 . .
C74 N10 C71 110.68(16) . .
C74 N10 H10N 124.7 . .
C71 N10 H10N 124.7 . .
C79 N11 C75 119.65(16) . .
C80 N12 C83 110.61(16) . .
C80 N12 H12N 124.7 . .
C83 N12 H12N 124.7 . .
C93 N13 C95 122.02(18) . .
C93 N13 C94 120.68(18) . .
C95 N13 C94 117.27(17) . .
C96 N14 C97 122.17(18) . .
C96 N14 C98 120.73(19) . .
C97 N14 C98 116.78(18) . .
C99 N15 C101 116.4(10) . .
C99 N15 C100 125.0(8) . .
C101 N15 C100 117.7(11) . .
O20 C99 N15 128.6(9) . .
O20 C99 H99 115.7 . .
N15 C99 H99 115.7 . .
N15 C100 H10M 109.5 . .
N15 C100 H10Z 109.5 . .
H10M C100 H10Z 109.5 . .
N15 C100 H10O 109.5 . .
H10M C100 H10O 109.5 . .
H10Z C100 H10O 109.5 . .
N15 C101 H10P 109.5 . .
N15 C101 H10Q 109.5 . .
H10P C101 H10Q 109.5 . .
N15 C101 H10R 109.5 . .
H10P C101 H10R 109.5 . .
H10Q C101 H10R 109.5 . .
C102 N16 C104 121.4(2) . .
C102 N16 C103 120.6(2) . .
C104 N16 C103 117.9(2) . .
C105 N17 C106 112.1(2) . .
C105 N17 H17D 107.0(19) . .
C106 N17 H17D 114(2) . .
C105 N17 H17E 106.6(17) . .
C106 N17 H17E 108.1(17) . .
H17D N17 H17E 109(2) . .
C1 O1 Zn1 105.40(12) . .
C15 O3 Zn4 80.25(11) . 2_666
C15 O4 Zn4 98.36(12) . 2_666
C24 O5 Zn1 143.88(13) . .
C24 O6 Zn2 124.92(12) . .
C38 O7 Zn3 126.60(12) . .
C38 O8 Zn4 137.18(13) . .
C47 O9 Zn1 127.65(13) . .
C47 O10 Zn2 141.39(13) . .
C61 O11 Zn3 131.46(12) . .
C61 O12 Zn4 124.46(12) . .
C70 O13 Zn1 132.45(13) . .
C70 O14 Zn2 130.70(13) . .
C84 O15 Zn3 128.67(12) . .
C84 O16 Zn4 134.30(13) . .
Zn2 O17 Zn3 144.35(8) . .
Zn2 O17 H17O 107.4(18) . .
Zn3 O17 H17O 108.3(18) . .
O9 Zn1 O1 118.23(6) . .
O9 Zn1 O13 116.64(6) . .
O1 Zn1 O13 109.28(6) . .
O9 Zn1 O5 104.18(6) . .
O1 Zn1 O5 96.94(6) . .
O13 Zn1 O5 109.18(6) . .
O17 Zn2 O6 113.99(6) . .
O17 Zn2 O14 108.42(6) . .
O6 Zn2 O14 107.59(6) . .
O17 Zn2 O10 96.67(6) . .
O6 Zn2 O10 110.07(6) . .
O14 Zn2 O10 120.01(6) . .
O17 Zn3 O15 105.51(6) . .
O17 Zn3 O7 117.38(6) . .
O15 Zn3 O7 104.86(6) . .
O17 Zn3 O11 96.98(6) . .
O15 Zn3 O11 118.48(6) . .
O7 Zn3 O11 113.87(6) . .
O12 Zn4 O16 129.66(6) . .
O12 Zn4 O4 108.40(6) . 2_666
O16 Zn4 O4 109.64(6) . 2_666
O12 Zn4 O8 101.45(6) . .
O16 Zn4 O8 100.92(6) . .
O4 Zn4 O8 102.84(6) 2_666 .
O12 Zn4 O3 87.62(5) . 2_666
O16 Zn4 O3 84.00(5) . 2_666
O4 Zn4 O3 59.97(5) 2_666 2_666
O8 Zn4 O3 162.61(5) . 2_666
O12 Zn4 C15 97.76(6) . 2_666
O16 Zn4 C15 98.71(6) . 2_666
O4 Zn4 C15 30.35(6) 2_666 2_666
O8 Zn4 C15 133.18(6) . 2_666
O3 Zn4 C15 29.67(6) 2_666 2_666

loop_
_geom_bond_atom_site_label_1
_geom_bond_atom_site_label_2
_geom_bond_distance
_geom_bond_site_symmetry_2
C1 O2 1.253(3) .
C1 O1 1.274(2) .
C1 C2 1.471(3) .
C2 N1 1.369(3) .
C2 C3 1.390(3) .
C3 C4 1.420(3) .
C3 C16 1.499(3) .
C4 C5 1.398(3) .
C4 C18 1.509(3) .
C5 N1 1.366(2) .
C5 C6 1.470(3) .
C6 N2 1.346(3) .
C6 C7 1.404(3) .
C7 C8 1.383(3) .
C7 H7 0.9500 .
C8 C9 1.383(3) .
C8 H8 0.9500 .
C9 C10 1.402(3) .
C9 H9 0.9500 .
C10 N2 1.351(3) .
C10 C11 1.461(3) .
C11 N3 1.369(2) .
C11 C12 1.404(3) .
C12 C13 1.419(3) .
C12 C20 1.513(3) .
C13 C14 1.393(3) .
C13 C22 1.505(3) .
C14 N3 1.367(3) .
C14 C15 1.464(3) .
C15 O3 1.260(2) .
C15 O4 1.281(2) .
C15 Zn4 2.509(2) 2_666
C16 C17 1.524(3) .
C16 H16A 0.9900 .
C16 H16B 0.9900 .
C17 H17A 0.9800 .
C17 H17B 0.9800 .
C17 H17C 0.9800 .
C18 C19 1.527(3) .
C18 H18A 0.9900 .
C18 H18B 0.9900 .
C19 H19A 0.9800 .
C19 H19B 0.9800 .
C19 H19C 0.9800 .
C20 C21 1.530(3) .
C20 H20A 0.9900 .
C20 H20B 0.9900 .
C21 H21A 0.9800 .
C21 H21B 0.9800 .
C21 H21C 0.9800 .
C22 C23 1.529(3) .
C22 H22A 0.9900 .
C22 H22B 0.9900 .
C23 H23A 0.9800 .
C23 H23B 0.9800 .
C23 H23C 0.9800 .
C24 O5 1.260(2) .
C24 O6 1.279(2) .
C24 C25 1.460(3) .
C25 N4 1.366(2) .
C25 C26 1.398(2) .
C26 C27 1.417(3) .
C26 C39 1.505(3) .
C27 C28 1.402(3) .
C27 C41 1.504(3) .
C28 N4 1.363(2) .
C28 C29 1.467(3) .
C29 N5 1.348(2) .
C29 C30 1.397(3) .
C30 C31 1.385(3) .
C30 H30 0.9500 .
C31 C32 1.386(3) .
C31 H31 0.9500 .
C32 C33 1.398(3) .
C32 H32 0.9500 .
C33 N5 1.341(3) .
C33 C34 1.472(3) .
C34 N6 1.358(2) .
C34 C35 1.404(3) .
C35 C36 1.419(3) .
C35 C43 1.502(3) .
C36 C37 1.394(3) .
C36 C45 1.505(3) .
C37 N6 1.368(2) .
C37 C38 1.461(3) .
C38 O8 1.261(2) .
C38 O7 1.279(2) .
C39 C40 1.502(3) .
C39 H39A 0.9900 .
C39 H39B 0.9900 .
C40 H40A 0.9800 .
C40 H40B 0.9800 .
C40 H40C 0.9800 .
C41 C42 1.526(3) .
C41 H41A 0.9900 .
C41 H41B 0.9900 .
C42 H42A 0.9800 .
C42 H42B 0.9800 .
C42 H42C 0.9800 .
C43 C44 1.532(3) .
C43 H43A 0.9900 .
C43 H43B 0.9900 .
C44 H44A 0.9800 .
C44 H44B 0.9800 .
C44 H44C 0.9800 .
C45 C46 1.532(3) .
C45 H45A 0.9900 .
C45 H45B 0.9900 .
C46 H46A 0.9800 .
C46 H46B 0.9800 .
C46 H46C 0.9800 .
C47 O9 1.262(2) .
C47 O10 1.265(2) .
C47 C48 1.463(3) .
C48 N7 1.370(2) .
C48 C49 1.393(3) .
C49 C50 1.421(3) .
C49 C62 1.508(3) .
C50 C51 1.406(3) .
C50 C64 1.507(3) .
C51 N7 1.361(2) .
C51 C52 1.469(3) .
C52 N8 1.351(3) .
C52 C53 1.399(3) .
C53 C54 1.386(3) .
C53 H53 0.9500 .
C54 C55 1.385(3) .
C54 H54 0.9500 .
C55 C56 1.396(3) .
C55 H55 0.9500 .
C56 N8 1.346(3) .
C56 C57 1.486(4) .
C56 C57A 1.539(8) .
C61 O12 1.259(2) .
C61 O11 1.278(2) .
C61 C60 1.416(5) .
C61 C60A 1.541(10) .
C62 C63 1.536(3) .
C62 H62A 0.9900 .
C62 H62B 0.9900 .
C63 H63A 0.9800 .
C63 H63B 0.9800 .
C63 H63C 0.9800 .
C64 C65 1.528(3) .
C64 H64A 0.9900 .
C64 H64B 0.9900 .
C65 H65A 0.9800 .
C65 H65B 0.9800 .
C65 H65C 0.9800 .
C70 O13 1.267(2) .
C70 O14 1.273(2) .
C70 C71 1.467(3) .
C71 N10 1.368(3) .
C71 C72 1.390(3) .
C72 C73 1.417(3) .
C72 C85 1.501(3) .
C73 C74 1.400(3) .
C73 C87 1.507(3) .
C74 N10 1.365(2) .
C74 C75 1.473(3) .
C75 N11 1.348(2) .
C75 C76 1.404(3) .
C76 C77 1.385(3) .
C76 H76 0.9500 .
C77 C78 1.387(3) .
C77 H77 0.9500 .
C78 C79 1.402(3) .
C78 H78 0.9500 .
C79 N11 1.345(3) .
C79 C80 1.472(3) .
C80 N12 1.361(2) .
C80 C81 1.401(3) .
C81 C82 1.421(3) .
C81 C89 1.505(3) .
C82 C83 1.392(3) .
C82 C91 1.501(3) .
C83 N12 1.369(2) .
C83 C84 1.457(3) .
C84 O16 1.263(2) .
C84 O15 1.273(2) .
C85 C86A 1.348(7) .
C85 C86 1.419(5) .
C85 H85A 0.9900 .
C85 H85B 0.9900 .
C85 H85C 0.9599 .
C85 H85D 0.9600 .
C86 H86A 0.9800 .
C86 H86B 0.9800 .
C86 H86C 0.9800 .
C86A H86D 0.9800 .
C86A H86E 0.9800 .
C86A H86F 0.9800 .
C87 C88 1.533(3) .
C87 H87A 0.9900 .
C87 H87B 0.9900 .
C88 H88A 0.9800 .
C88 H88B 0.9800 .
C88 H88C 0.9800 .
C89 C90 1.528(3) .
C89 H89A 0.9900 .
C89 H89B 0.9900 .
C90 H90A 0.9800 .
C90 H90B 0.9800 .
C90 H90C 0.9800 .
C91 C92 1.518(3) .
C91 H91A 0.9900 .
C91 H91B 0.9900 .
C92 H92A 0.9800 .
C92 H92B 0.9800 .
C92 H92C 0.9800 .
C93 O18 1.230(2) .
C93 N13 1.330(3) .
C93 H93 0.9500 .
C94 N13 1.457(3) .
C94 H94A 0.9800 .
C94 H94B 0.9800 .
C94 H94C 0.9800 .
C95 N13 1.453(3) .
C95 H95A 0.9800 .
C95 H95B 0.9800 .
C95 H95C 0.9800 .
C96 O19 1.237(3) .
C96 N14 1.330(3) .
C96 H96 0.9500 .
C97 N14 1.453(3) .
C97 H97A 0.9800 .
C97 H97B 0.9800 .
C97 H97C 0.9800 .
C98 N14 1.454(3) .
C98 H98A 0.9800 .
C98 H98B 0.9800 .
C98 H98C 0.9800 .
C102 O21 1.234(3) .
C102 N16 1.329(3) .
C102 H102 0.9500 .
C103 N16 1.459(4) .
C103 H10A 0.9800 .
C103 H10B 0.9800 .
C103 H10C 0.9800 .
C104 N16 1.457(3) .
C104 H10D 0.9800 .
C104 H10E 0.9800 .
C104 H10F 0.9800 .
C105 N17 1.481(3) .
C105 H10G 0.9800 .
C105 H10H 0.9800 .
C105 H10I 0.9800 .
C106 N17 1.494(4) .
C106 H10J 0.9800 .
C106 H10K 0.9800 .
C106 H10L 0.9800 .
N1 H1N 0.8800 .
N3 H3N 0.8800 .
N4 H4N 0.8800 .
N6 H6N 0.8800 .
N7 H7N 0.8800 .
N9 C60A 1.236(9) .
N9 C57 1.356(4) .
N9 C60 1.400(4) .
N9 C57A 1.424(8) .
N9 H9N 0.83(3) .
C57 C58 1.355(4) .
C58 C59 1.405(4) .
C58 C66 1.503(4) .
C59 C60 1.411(4) .
C59 C68 1.504(4) .
C66 C67 1.508(4) .
C66 H66A 0.9900 .
C66 H66B 0.9900 .
C67 H67A 0.9800 .
C67 H67B 0.9800 .
C67 H67C 0.9800 .
C68 C69 1.540(5) .
C68 H68A 0.9900 .
C68 H68B 0.9900 .
C69 H69A 0.9800 .
C69 H69B 0.9800 .
C69 H69C 0.9800 .
C57A C58A 1.397(6) .
C58A C59A 1.433(6) .
C58A C66A 1.532(6) .
C59A C60A 1.448(6) .
C59A C68A 1.517(6) .
C66A C67A 1.506(9) .
C66A H66C 0.9900 .
C66A H66D 0.9900 .
C67A H67D 0.9800 .
C67A H67E 0.9800 .
C67A H67F 0.9800 .
C68A C69A 1.541(10) .
C68A H68C 0.9900 .
C68A H68D 0.9900 .
C69A H69D 0.9800 .
C69A H69E 0.9800 .
C69A H69F 0.9800 .
N10 H10N 0.8800 .
N12 H12N 0.8800 .
O20 C99 1.248(9) .
N15 C99 1.342(10) .
N15 C101 1.453(11) .
N15 C100 1.565(12) .
C99 H99 0.9500 .
C100 H10M 0.9800 .
C100 H10Z 0.9800 .
C100 H10O 0.9800 .
C101 H10P 0.9800 .
C101 H10Q 0.9800 .
C101 H10R 0.9800 .
N17 H17D 0.97(4) .
N17 H17E 1.05(3) .
O1 Zn1 1.9629(14) .
O3 Zn4 2.3935(15) 2_666
O4 Zn4 1.9790(14) 2_666
O5 Zn1 1.9901(14) .
O6 Zn2 1.9367(14) .
O7 Zn3 1.9434(14) .
O8 Zn4 1.9854(14) .
O9 Zn1 1.9620(14) .
O10 Zn2 1.9420(14) .
O11 Zn3 1.9455(13) .
O12 Zn4 1.9751(14) .
O13 Zn1 1.9820(14) .
O14 Zn2 1.9410(15) .
O15 Zn3 1.9327(14) .
O16 Zn4 1.9770(15) .
O17 Zn2 1.9183(13) .
O17 Zn3 1.9221(13) .
O17 H17O 0.85(3) .
Zn4 O4 1.9790(14) 2_666
Zn4 O3 2.3934(15) 2_666
Zn4 C15 2.509(2) 2_666

loop_
_geom_hbond_atom_site_label_D
_geom_hbond_atom_site_label_H
_geom_hbond_atom_site_label_A
_geom_hbond_distance_DH
_geom_hbond_distance_HA
_geom_hbond_distance_DA
_geom_hbond_angle_DHA
N1 H1N O20 0.88 2.62 3.078(6) 113.4
N1 H1N O21 0.88 2.24 3.027(2) 149.5
N3 H3N O21 0.88 2.29 3.063(2) 147.3
N4 H4N O18 0.88 2.21 2.905(2) 136.2
N6 H6N O18 0.88 2.22 2.990(2) 146.6
N7 H7N O19 0.88 2.51 3.267(2) 144.4
N9 H9N O19 0.83(3) 2.13(3) 2.957(2) 170(2)
N1 H1N O20 0.88 2.62 3.078(6) 113.4
N1 H1N O21 0.88 2.24 3.027(2) 149.5
N3 H3N O21 0.88 2.29 3.063(2) 147.3
N4 H4N O18 0.88 2.21 2.905(2) 136.2
N6 H6N O18 0.88 2.22 2.990(2) 146.6
N7 H7N O19 0.88 2.51 3.267(2) 144.4
N9 H9N O19 0.83(3) 2.13(3) 2.957(2) 170(2)
N17 H17D O3 0.97(4) 1.79(4) 2.737(2) 163(3)
N17 H17E O20 1.05(3) 2.61(3) 3.084(6) 107(2)
N17 H17E O2 1.05(3) 1.75(3) 2.673(3) 145(3)

loop_
_geom_torsion_atom_site_label_1
_geom_torsion_atom_site_label_2
_geom_torsion_atom_site_label_3
_geom_torsion_atom_site_label_4
_geom_torsion
_geom_torsion_site_symmetry_4
O2 C1 C2 N1 1.1(3) .
O1 C1 C2 N1 -178.71(18) .
O2 C1 C2 C3 -177.7(2) .
O1 C1 C2 C3 2.5(3) .
N1 C2 C3 C4 0.5(2) .
C1 C2 C3 C4 179.4(2) .
N1 C2 C3 C16 -174.81(19) .
C1 C2 C3 C16 4.1(4) .
C2 C3 C4 C5 0.1(2) .
C16 C3 C4 C5 175.46(19) .
C2 C3 C4 C18 -178.27(19) .
C16 C3 C4 C18 -2.9(3) .
C3 C4 C5 N1 -0.6(2) .
C18 C4 C5 N1 177.6(2) .
C3 C4 C5 C6 -177.5(2) .
C18 C4 C5 C6 0.8(4) .
N1 C5 C6 N2 -14.0(3) .
C4 C5 C6 N2 162.5(2) .
N1 C5 C6 C7 166.4(2) .
C4 C5 C6 C7 -17.0(4) .
N2 C6 C7 C8 0.4(3) .
C5 C6 C7 C8 179.9(2) .
C6 C7 C8 C9 -0.5(4) .
C7 C8 C9 C10 -0.3(4) .
C8 C9 C10 N2 1.1(3) .
C8 C9 C10 C11 -179.1(2) .
N2 C10 C11 N3 12.3(3) .
C9 C10 C11 N3 -167.5(2) .
N2 C10 C11 C12 -164.8(2) .
C9 C10 C11 C12 15.4(4) .
N3 C11 C12 C13 0.2(2) .
C10 C11 C12 C13 177.5(2) .
N3 C11 C12 C20 -173.31(19) .
C10 C11 C12 C20 4.0(4) .
C11 C12 C13 C14 -0.1(2) .
C20 C12 C13 C14 173.65(19) .
C11 C12 C13 C22 -177.05(19) .
C20 C12 C13 C22 -3.3(3) .
C12 C13 C14 N3 -0.1(2) .
C22 C13 C14 N3 176.93(19) .
C12 C13 C14 C15 -173.6(2) .
C22 C13 C14 C15 3.4(4) .
N3 C14 C15 O3 -2.3(3) .
C13 C14 C15 O3 170.6(2) .
N3 C14 C15 O4 179.81(18) .
C13 C14 C15 O4 -7.3(3) .
N3 C14 C15 Zn4 -150.8(6) 2_666
C13 C14 C15 Zn4 22.1(9) 2_666
C2 C3 C16 C17 85.2(3) .
C4 C3 C16 C17 -89.3(3) .
C5 C4 C18 C19 92.9(3) .
C3 C4 C18 C19 -89.2(3) .
C11 C12 C20 C21 69.5(3) .
C13 C12 C20 C21 -103.0(2) .
C14 C13 C22 C23 -84.4(3) .
C12 C13 C22 C23 92.0(3) .
O5 C24 C25 N4 170.71(16) .
O6 C24 C25 N4 -10.1(2) .
O5 C24 C25 C26 -14.8(3) .
O6 C24 C25 C26 164.43(19) .
N4 C25 C26 C27 -0.9(2) .
C24 C25 C26 C27 -175.86(19) .
N4 C25 C26 C39 177.08(17) .
C24 C25 C26 C39 2.1(3) .
C25 C26 C27 C28 0.3(2) .
C39 C26 C27 C28 -177.65(18) .
C25 C26 C27 C41 -178.32(18) .
C39 C26 C27 C41 3.7(3) .
C26 C27 C28 N4 0.4(2) .
C41 C27 C28 N4 178.96(18) .
C26 C27 C28 C29 178.0(2) .
C41 C27 C28 C29 -3.4(4) .
N4 C28 C29 N5 6.2(2) .
C27 C28 C29 N5 -171.3(2) .
N4 C28 C29 C30 -173.94(19) .
C27 C28 C29 C30 8.6(4) .
N5 C29 C30 C31 -1.7(3) .
C28 C29 C30 C31 178.43(19) .
C29 C30 C31 C32 0.0(3) .
C30 C31 C32 C33 1.3(3) .
C31 C32 C33 N5 -1.0(3) .
C31 C32 C33 C34 177.4(2) .
N5 C33 C34 N6 -11.0(2) .
C32 C33 C34 N6 170.47(19) .
N5 C33 C34 C35 163.4(2) .
C32 C33 C34 C35 -15.1(4) .
N6 C34 C35 C36 -0.3(2) .
C33 C34 C35 C36 -175.1(2) .
N6 C34 C35 C43 -179.73(18) .
C33 C34 C35 C43 5.5(3) .
C34 C35 C36 C37 0.1(2) .
C43 C35 C36 C37 179.53(18) .
C34 C35 C36 C45 -177.84(17) .
C43 C35 C36 C45 1.6(3) .
C35 C36 C37 N6 0.1(2) .
C45 C36 C37 N6 178.12(17) .
C35 C36 C37 C38 173.74(19) .
C45 C36 C37 C38 -8.3(3) .
N6 C37 C38 O8 172.63(16) .
C36 C37 C38 O8 -0.4(3) .
N6 C37 C38 O7 -5.9(3) .
C36 C37 C38 O7 -178.94(18) .
C25 C26 C39 C40 91.7(3) .
C27 C26 C39 C40 -90.7(3) .
C28 C27 C41 C42 -86.9(3) .
C26 C27 C41 C42 91.5(2) .
C34 C35 C43 C44 89.9(2) .
C36 C35 C43 C44 -89.4(2) .
C37 C36 C45 C46 -74.6(3) .
C35 C36 C45 C46 103.0(2) .
O9 C47 C48 N7 172.50(17) .
O10 C47 C48 N7 -5.9(3) .
O9 C47 C48 C49 -6.3(3) .
O10 C47 C48 C49 175.4(2) .
N7 C48 C49 C50 -0.8(2) .
C47 C48 C49 C50 178.0(2) .
N7 C48 C49 C62 174.83(18) .
C47 C48 C49 C62 -6.3(4) .
C48 C49 C50 C51 -0.3(2) .
C62 C49 C50 C51 -175.87(19) .
C48 C49 C50 C64 -179.75(18) .
C62 C49 C50 C64 4.6(3) .
C49 C50 C51 N7 1.3(2) .
C64 C50 C51 N7 -179.26(19) .
C49 C50 C51 C52 179.8(2) .
C64 C50 C51 C52 -0.8(4) .
N7 C51 C52 N8 14.4(3) .
C50 C51 C52 N8 -163.9(2) .
N7 C51 C52 C53 -163.94(19) .
C50 C51 C52 C53 17.7(4) .
N8 C52 C53 C54 0.6(3) .
C51 C52 C53 C54 178.85(19) .
C52 C53 C54 C55 0.0(3) .
C53 C54 C55 C56 -0.5(3) .
C54 C55 C56 N8 0.4(3) .
C54 C55 C56 C57 178.2(2) .
C54 C55 C56 C57A -170.9(3) .
C48 C49 C62 C63 -78.0(3) .
C50 C49 C62 C63 96.8(2) .
C51 C50 C64 C65 -91.0(3) .
C49 C50 C64 C65 88.3(3) .
O13 C70 C71 N10 168.71(18) .
O14 C70 C71 N10 -10.0(3) .
O13 C70 C71 C72 -1.1(4) .
O14 C70 C71 C72 -179.9(2) .
N10 C71 C72 C73 -0.1(2) .
C70 C71 C72 C73 170.4(2) .
N10 C71 C72 C85 178.8(2) .
C70 C71 C72 C85 -10.6(4) .
C71 C72 C73 C74 -0.7(2) .
C85 C72 C73 C74 -179.6(2) .
C71 C72 C73 C87 -177.1(2) .
C85 C72 C73 C87 4.0(4) .
C72 C73 C74 N10 1.3(2) .
C87 C73 C74 N10 177.5(2) .
C72 C73 C74 C75 -179.1(2) .
C87 C73 C74 C75 -2.9(4) .
N10 C74 C75 N11 10.4(3) .
C73 C74 C75 N11 -169.1(2) .
N10 C74 C75 C76 -169.41(19) .
C73 C74 C75 C76 11.0(4) .
N11 C75 C76 C77 0.3(3) .
C74 C75 C76 C77 -179.9(2) .
C75 C76 C77 C78 0.1(3) .
C76 C77 C78 C79 0.2(3) .
C77 C78 C79 N11 -1.0(3) .
C77 C78 C79 C80 179.3(2) .
N11 C79 C80 N12 -15.3(3) .
C78 C79 C80 N12 164.44(19) .
N11 C79 C80 C81 160.5(2) .
C78 C79 C80 C81 -19.8(4) .
N12 C80 C81 C82 -0.4(2) .
C79 C80 C81 C82 -176.4(2) .
N12 C80 C81 C89 -177.01(19) .
C79 C80 C81 C89 6.9(4) .
C80 C81 C82 C83 0.2(2) .
C89 C81 C82 C83 177.04(18) .
C80 C81 C82 C91 -178.41(19) .
C89 C81 C82 C91 -1.6(3) .
C81 C82 C83 N12 0.0(2) .
C91 C82 C83 N12 178.64(19) .
C81 C82 C83 C84 -177.4(2) .
C91 C82 C83 C84 1.2(4) .
N12 C83 C84 O16 178.24(17) .
C82 C83 C84 O16 -4.6(3) .
N12 C83 C84 O15 -0.9(3) .
C82 C83 C84 O15 176.3(2) .
C71 C72 C85 C86A 79.9(7) .
C73 C72 C85 C86A -101.3(7) .
C71 C72 C85 C86 -91.6(3) .
C73 C72 C85 C86 87.1(4) .
C74 C73 C87 C88 -87.5(3) .
C72 C73 C87 C88 88.1(3) .
C80 C81 C89 C90 91.3(3) .
C82 C81 C89 C90 -84.8(2) .
C83 C82 C91 C92 80.0(3) .
C81 C82 C91 C92 -101.6(2) .
C4 C5 N1 C2 1.0(2) .
C6 C5 N1 C2 178.34(18) .
C3 C2 N1 C5 -0.9(2) .
C1 C2 N1 C5 -179.98(18) .
C7 C6 N2 C10 0.4(3) .
C5 C6 N2 C10 -179.15(18) .
C9 C10 N2 C6 -1.2(3) .
C11 C10 N2 C6 179.00(18) .
C13 C14 N3 C11 0.2(2) .
C15 C14 N3 C11 174.71(17) .
C12 C11 N3 C14 -0.3(2) .
C10 C11 N3 C14 -178.05(18) .
C27 C28 N4 C25 -1.0(2) .
C29 C28 N4 C25 -179.10(16) .
C26 C25 N4 C28 1.2(2) .
C24 C25 N4 C28 176.88(16) .
C32 C33 N5 C29 -0.6(3) .
C34 C33 N5 C29 -179.22(16) .
C30 C29 N5 C33 2.0(3) .
C28 C29 N5 C33 -178.09(16) .
C35 C34 N6 C37 0.4(2) .
C33 C34 N6 C37 176.22(16) .
C36 C37 N6 C34 -0.4(2) .
C38 C37 N6 C34 -174.85(16) .
C50 C51 N7 C48 -1.8(2) .
C52 C51 N7 C48 179.39(17) .
C49 C48 N7 C51 1.7(2) .
C47 C48 N7 C51 -177.36(17) .
C55 C56 N8 C52 0.2(3) .
C57 C56 N8 C52 -177.8(2) .
C57A C56 N8 C52 170.9(3) .
C53 C52 N8 C56 -0.7(3) .
C51 C52 N8 C56 -179.09(18) .
C60A N9 C57 C58 4.1(5) .
C60 N9 C57 C58 1.6(3) .
C57A N9 C57 C58 82.9(14) .
C60A N9 C57 C56 -174.1(5) .
C60 N9 C57 C56 -176.5(2) .
C57A N9 C57 C56 -95.3(14) .
N8 C56 C57 C58 147.1(2) .
C55 C56 C57 C58 -30.8(4) .
C57A C56 C57 C58 -81.2(15) .
N8 C56 C57 N9 -35.2(3) .
C55 C56 C57 N9 146.9(2) .
C57A C56 C57 N9 96.5(16) .
N9 C57 C58 C59 -1.8(2) .
C56 C57 C58 C59 176.1(3) .
N9 C57 C58 C66 177.1(2) .
C56 C57 C58 C66 -5.0(3) .
C57 C58 C59 C60 1.3(2) .
C66 C58 C59 C60 -177.6(3) .
C57 C58 C59 C68 -179.0(2) .
C66 C58 C59 C68 2.1(3) .
C60A N9 C60 C59 -57(12) .
C57 N9 C60 C59 -0.8(4) .
C57A N9 C60 C59 -15.2(3) .
C60A N9 C60 C61 131(12) .
C57 N9 C60 C61 -173.0(3) .
C57A N9 C60 C61 172.6(5) .
C58 C59 C60 N9 -0.3(3) .
C68 C59 C60 N9 179.9(3) .
C58 C59 C60 C61 170.2(4) .
C68 C59 C60 C61 -9.5(5) .
O12 C61 C60 N9 177.7(3) .
O11 C61 C60 N9 -2.8(5) .
C60A C61 C60 N9 -21(5) .
O12 C61 C60 C59 8.4(6) .
O11 C61 C60 C59 -172.0(4) .
C60A C61 C60 C59 170(6) .
C57 C58 C66 C67 102.7(3) .
C59 C58 C66 C67 -78.6(3) .
C58 C59 C68 C69 106.0(4) .
C60 C59 C68 C69 -74.4(4) .
C60A N9 C57A C58A 1.6(7) .
C57 N9 C57A C58A -103.9(15) .
C60 N9 C57A C58A -0.3(3) .
C60A N9 C57A C56 170.1(4) .
C57 N9 C57A C56 64.6(12) .
C60 N9 C57A C56 168.2(4) .
N8 C56 C57A C58A 154.2(5) .
C55 C56 C57A C58A -34.5(7) .
C57 C56 C57A C58A 100.6(17) .
N8 C56 C57A N9 -9.0(6) .
C55 C56 C57A N9 162.3(3) .
C57 C56 C57A N9 -62.7(15) .
N9 C57A C58A C59A -1.3(4) .
C56 C57A C58A C59A -165.0(6) .
N9 C57A C58A C66A 178.4(4) .
C56 C57A C58A C66A 14.8(7) .
C57A C58A C59A C60A 0.6(2) .
C66A C58A C59A C60A -179.2(3) .
C57A C58A C59A C68A -179.9(2) .
C66A C58A C59A C68A 0.3(3) .
C57 N9 C60A C59A 12.9(7) .
C60 N9 C60A C59A 138(13) .
C57A N9 C60A C59A -1.3(8) .
C57 N9 C60A C61 -170.4(6) .
C60 N9 C60A C61 -45(12) .
C57A N9 C60A C61 175.5(5) .
C58A C59A C60A N9 0.5(6) .
C68A C59A C60A N9 -178.9(6) .
C58A C59A C60A C61 -176.4(6) .
C68A C59A C60A C61 4.2(8) .
O12 C61 C60A N9 175.0(6) .
O11 C61 C60A N9 -7.0(9) .
C60 C61 C60A N9 156(7) .
O12 C61 C60A C59A -8.3(8) .
O11 C61 C60A C59A 169.7(4) .
C60 C61 C60A C59A -27(5) .
C57A C58A C66A C67A -81.3(5) .
C59A C58A C66A C67A 98.4(5) .
C58A C59A C68A C69A 96.4(8) .
C60A C59A C68A C69A -84.3(8) .
C73 C74 N10 C71 -1.4(2) .
C75 C74 N10 C71 178.88(17) .
C72 C71 N10 C74 1.0(2) .
C70 C71 N10 C74 -171.39(17) .
C78 C79 N11 C75 1.4(3) .
C80 C79 N11 C75 -178.87(17) .
C76 C75 N11 C79 -1.0(3) .
C74 C75 N11 C79 179.12(17) .
C81 C80 N12 C83 0.4(2) .
C79 C80 N12 C83 177.29(17) .
C82 C83 N12 C80 -0.3(2) .
C84 C83 N12 C80 177.59(17) .
O18 C93 N13 C95 -178.5(2) .
O18 C93 N13 C94 -0.7(3) .
O19 C96 N14 C97 1.5(3) .
O19 C96 N14 C98 -171.8(2) .
C101 N15 C99 O20 -171.9(9) .
C100 N15 C99 O20 -2.9(13) .
O21 C102 N16 C104 178.9(2) .
O21 C102 N16 C103 0.8(4) .
O2 C1 O1 Zn1 0.1(2) .
C2 C1 O1 Zn1 179.95(15) .
O4 C15 O3 Zn4 4.16(17) 2_666
C14 C15 O3 Zn4 -173.66(17) 2_666
O3 C15 O4 Zn4 -5.0(2) 2_666
C14 C15 O4 Zn4 172.83(15) 2_666
O6 C24 O5 Zn1 -7.7(3) .
C25 C24 O5 Zn1 171.41(15) .
O5 C24 O6 Zn2 -1.8(3) .
C25 C24 O6 Zn2 179.04(12) .
O8 C38 O7 Zn3 -18.2(3) .
C37 C38 O7 Zn3 160.25(12) .
O7 C38 O8 Zn4 0.9(3) .
C37 C38 O8 Zn4 -177.58(13) .
O10 C47 O9 Zn1 0.2(3) .
C48 C47 O9 Zn1 -178.01(13) .
O9 C47 O10 Zn2 -0.6(4) .
C48 C47 O10 Zn2 177.63(15) .
O12 C61 O11 Zn3 -44.3(3) .
C60 C61 O11 Zn3 136.1(2) .
C60A C61 O11 Zn3 137.7(4) .
O11 C61 O12 Zn4 -2.2(3) .
C60 C61 O12 Zn4 177.3(2) .
C60A C61 O12 Zn4 175.5(4) .
O14 C70 O13 Zn1 36.8(3) .
C71 C70 O13 Zn1 -141.82(16) .
O13 C70 O14 Zn2 -22.6(3) .
C71 C70 O14 Zn2 156.12(14) .
O16 C84 O15 Zn3 3.8(3) .
C83 C84 O15 Zn3 -177.15(13) .
O15 C84 O16 Zn4 -25.7(3) .
C83 C84 O16 Zn4 155.28(14) .
